data_4085920
loop_
_publ_author_name
'Lichtenberg, Crispin'
'Adelhardt, Mario'
'W\"orle, Michael'
'B\"uttner, Torsten'
'Meyer, Karsten'
'Gr\"utzmacher, Hansj\"org'

_publ_section_title
;
 Mono- and Dinuclear Neutral and Cationic Iron(II) Compounds Supported by
 an Amidinato-diolefin Ligand: Characterization and Catalytic Application
;
_journal_issue 12
_journal_name_full Organometallics
_journal_page_first 3079
_journal_paper_doi 10.1021/acs.organomet.5b00395
_journal_volume 34
_journal_year 2015
_chemical_formula_sum 'C78 H70 B2 Fe N6'
_chemical_formula_weight 1168.87
_chemical_name_systematic
; 
 ? 
;
_space_group_IT_number 14
_symmetry_cell_setting monoclinic
_symmetry_space_group_name_Hall '-P 2ybc'
_symmetry_space_group_name_H-M 'P 1 21/c 1'
_atom_sites_solution_hydrogens geom
_atom_sites_solution_primary direct
_atom_sites_solution_secondary difmap
_audit_creation_method SHELXL-97
_cell_angle_alpha 90.00
_cell_angle_beta 94.711(3)
_cell_angle_gamma 90.00
_cell_formula_units_Z 8
_cell_length_a 37.7072(15)
_cell_length_b 11.5665(4)
_cell_length_c 28.6833(11)
_cell_measurement_reflns_used 8437
_cell_measurement_temperature 105.6(6)
_cell_measurement_theta_max 28.0880
_cell_measurement_theta_min 2.9140
_cell_volume 12467.7(8)
_computing_cell_refinement
;
CrysAlisPro, Agilent Technologies,
Version 1.171.36.28 (release 01-02-2013 CrysAlis171 .NET)
(compiled Feb  1 2013,16:14:44)
;
_computing_data_collection
;
CrysAlisPro, Agilent Technologies,
Version 1.171.36.28 (release 01-02-2013 CrysAlis171 .NET)
(compiled Feb  1 2013,16:14:44)
;
_computing_data_reduction
;
CrysAlisPro, Agilent Technologies,
Version 1.171.36.28 (release 01-02-2013 CrysAlis171 .NET)
(compiled Feb  1 2013,16:14:44)
;
_computing_molecular_graphics 'Bruker SHELXTL'
_computing_publication_material 'Bruker SHELXTL'
_computing_structure_refinement 'SHELXL-97 (Sheldrick, 2008)'
_computing_structure_solution 'SHELXS-97 (Sheldrick, 2008)'
_diffrn_ambient_temperature 105.6(6)
_diffrn_detector_area_resol_mean 16.0839
_diffrn_measured_fraction_theta_full 0.999
_diffrn_measured_fraction_theta_max 0.999
_diffrn_measurement_device_type 'Xcalibur, Sapphire3'
_diffrn_measurement_method '\w scans'
_diffrn_radiation_monochromator graphite
_diffrn_radiation_source 'fine-focus sealed tube'
_diffrn_radiation_type MoK\a
_diffrn_radiation_wavelength 0.71073
_diffrn_reflns_av_R_equivalents 0.0951
_diffrn_reflns_av_sigmaI/netI 0.1943
_diffrn_reflns_limit_h_max 44
_diffrn_reflns_limit_h_min -44
_diffrn_reflns_limit_k_max 12
_diffrn_reflns_limit_k_min -13
_diffrn_reflns_limit_l_max 34
_diffrn_reflns_limit_l_min -19
_diffrn_reflns_number 48158
_diffrn_reflns_theta_full 25.03
_diffrn_reflns_theta_max 25.03
_diffrn_reflns_theta_min 2.84
_exptl_absorpt_coefficient_mu 0.293
_exptl_absorpt_correction_T_max 1.00000
_exptl_absorpt_correction_T_min 0.96123
_exptl_absorpt_correction_type multi-scan
_exptl_absorpt_process_details
;
CrysAlisPro, Agilent Technologies,
Version 1.171.36.28 (release 01-02-2013 CrysAlis171 .NET)
(compiled Feb  1 2013,16:14:44)
Empirical absorption correction using spherical harmonics,
 implemented in SCALE3 ABSPACK scaling algorithm.
;
_exptl_crystal_colour colorless
_exptl_crystal_density_diffrn 1.245
_exptl_crystal_density_method 'not measured'
_exptl_crystal_description plate
_exptl_crystal_F_000 4928
_exptl_crystal_size_max 0.14
_exptl_crystal_size_mid 0.12
_exptl_crystal_size_min 0.02
_refine_diff_density_max 0.841
_refine_diff_density_min -0.312
_refine_diff_density_rms 0.071
_refine_ls_extinction_method none
_refine_ls_goodness_of_fit_ref 0.943
_refine_ls_hydrogen_treatment mixed
_refine_ls_matrix_type full
_refine_ls_number_parameters 1567
_refine_ls_number_reflns 21988
_refine_ls_number_restraints 0
_refine_ls_restrained_S_all 0.943
_refine_ls_R_factor_all 0.1690
_refine_ls_R_factor_gt 0.0851
_refine_ls_shift/su_max 0.000
_refine_ls_shift/su_mean 0.000
_refine_ls_structure_factor_coef Fsqd
_refine_ls_weighting_details 'calc w=1/[\s^2^(Fo^2^)+(0.1000P)^2^+0.0000P] where P=(Fo^2^+2Fc^2^)/3'
_refine_ls_weighting_scheme calc
_refine_ls_wR_factor_gt 0.1928
_refine_ls_wR_factor_ref 0.2399
_reflns_number_gt 11505
_reflns_number_total 21988
_reflns_threshold_expression >2sigma(I)
_cod_data_source_file om5b00395_si_003.cif
_cod_data_source_block Compound_5
_cod_depositor_comments 'Adding full bibliography for 4085916--4085926.cif.'
_cod_database_code 4085920

loop_
_symmetry_equiv_pos_as_xyz
'x, y, z'
'-x, y+1/2, -z+1/2'
'-x, -y, -z'
'x, -y-1/2, z-1/2'

loop_
_atom_site_label
_atom_site_type_symbol
_atom_site_fract_x
_atom_site_fract_y
_atom_site_fract_z
_atom_site_U_iso_or_equiv
_atom_site_adp_type
_atom_site_occupancy
_atom_site_symmetry_multiplicity
_atom_site_calc_flag
_atom_site_refinement_flags
Fe1 Fe 0.384853(19) 0.85214(6) 0.39215(3) 0.0213(2) Uani 1 1 d .
Fe2 Fe 0.122216(18) 0.16185(5) 0.11881(2) 0.01760(19) Uani 1 1 d .
N1 N 0.36624(11) 0.7058(3) 0.43693(15) 0.0251(10) Uani 1 1 d .
N2 N 0.32708(11) 0.8804(3) 0.36195(15) 0.0251(10) Uani 1 1 d .
N3 N 0.37302(11) 0.9773(3) 0.44777(15) 0.0238(10) Uani 1 1 d .
N4 N 0.40370(11) 1.0002(3) 0.34687(15) 0.0266(11) Uani 1 1 d .
N5 N 0.44118(11) 0.8227(3) 0.42416(14) 0.0217(10) Uani 1 1 d .
N7 N 0.12817(11) 0.0306(3) 0.06301(14) 0.0210(10) Uani 1 1 d .
N8 N 0.06668(10) 0.2014(3) 0.08284(14) 0.0178(9) Uani 1 1 d .
N11 N 0.17971(10) 0.1298(3) 0.14936(15) 0.0199(10) Uani 1 1 d .
N10 N 0.11412(10) 0.2798(3) 0.17770(14) 0.0184(10) Uani 1 1 d .
N9 N 0.10213(11) 0.0212(3) 0.16407(15) 0.0225(10) Uani 1 1 d .
N12 N 0.14348(11) 0.3076(3) 0.07645(15) 0.0217(10) Uani 1 1 d .
C127 C 0.19902(14) 0.4919(4) 0.37455(18) 0.0261(13) Uani 1 1 d .
C148 C 0.08809(14) -0.1258(4) 0.40073(18) 0.0240(12) Uani 1 1 d .
H1 H 0.1037 -0.1878 0.4095 0.029 Uiso 1 1 calc R
C149 C 0.08032(13) -0.0432(4) 0.43289(17) 0.0253(12) Uani 1 1 d .
H6 H 0.0910 -0.0476 0.4640 0.030 Uiso 1 1 calc R
C150 C 0.05714(13) 0.0460(4) 0.42028(17) 0.0197(11) Uani 1 1 d .
H7 H 0.0523 0.1018 0.4432 0.024 Uiso 1 1 calc R
C145 C 0.04042(13) 0.0575(4) 0.37489(17) 0.0178(11) Uani 1 1 d .
C139 C -0.02632(13) 0.1284(3) 0.38676(17) 0.0161(11) Uani 1 1 d .
C144 C -0.05977(13) 0.1741(4) 0.36969(18) 0.0203(12) Uani 1 1 d .
H11 H -0.0608 0.2201 0.3422 0.024 Uiso 1 1 calc R
C143 C -0.09119(14) 0.1558(4) 0.39075(17) 0.0215(12) Uani 1 1 d .
H10 H -0.1128 0.1897 0.3778 0.026 Uiso 1 1 calc R
C142 C -0.09105(14) 0.0891(4) 0.43012(18) 0.0251(13) Uani 1 1 d .
H2 H -0.1124 0.0757 0.4446 0.030 Uiso 1 1 calc R
C136 C 0.04791(15) 0.5085(4) 0.4112(2) 0.0328(14) Uani 1 1 d .
H3 H 0.0558 0.5831 0.4213 0.039 Uiso 1 1 calc R
C137 C 0.07239(14) 0.4248(4) 0.4019(2) 0.0346(15) Uani 1 1 d .
H20 H 0.0972 0.4414 0.4049 0.041 Uiso 1 1 calc R
C138 C 0.06011(14) 0.3149(4) 0.38777(18) 0.0265(13) Uani 1 1 d .
H19 H 0.0772 0.2575 0.3821 0.032 Uiso 1 1 calc R
C133 C 0.02446(13) 0.2853(4) 0.38171(16) 0.0178(11) Uani 1 1 d .
C147 C 0.07289(13) -0.1170(4) 0.35581(19) 0.0246(12) Uani 1 1 d .
H4 H 0.0783 -0.1728 0.3331 0.030 Uiso 1 1 calc R
C146 C 0.04951(12) -0.0271(4) 0.34312(17) 0.0189(11) Uani 1 1 d .
H5 H 0.0394 -0.0230 0.3117 0.023 Uiso 1 1 calc R
C141 C -0.05929(14) 0.0415(4) 0.44851(18) 0.0255(13) Uani 1 1 d .
H9 H -0.0589 -0.0049 0.4759 0.031 Uiso 1 1 calc R
C140 C -0.02775(13) 0.0610(4) 0.42722(17) 0.0186(11) Uani 1 1 d .
H8 H -0.0064 0.0272 0.4408 0.022 Uiso 1 1 calc R
C151 C 0.00207(12) 0.1686(3) 0.30502(17) 0.0157(11) Uani 1 1 d .
C152 C 0.01699(13) 0.2522(4) 0.27754(18) 0.0217(12) Uani 1 1 d .
H16 H 0.0326 0.3077 0.2925 0.026 Uiso 1 1 calc R
C153 C 0.01004(14) 0.2580(4) 0.22965(19) 0.0268(13) Uani 1 1 d .
H15 H 0.0207 0.3172 0.2126 0.032 Uiso 1 1 calc R
C154 C -0.01222(14) 0.1785(4) 0.20628(18) 0.0244(13) Uani 1 1 d .
H14 H -0.0170 0.1821 0.1733 0.029 Uiso 1 1 calc R
C155 C -0.02751(13) 0.0930(4) 0.23232(18) 0.0221(12) Uani 1 1 d .
H13 H -0.0431 0.0376 0.2172 0.027 Uiso 1 1 calc R
C156 C -0.02003(13) 0.0888(4) 0.27991(17) 0.0188(11) Uani 1 1 d .
H12 H -0.0304 0.0285 0.2968 0.023 Uiso 1 1 calc R
C134 C 0.00121(13) 0.3746(4) 0.39171(17) 0.0201(12) Uani 1 1 d .
H18 H -0.0236 0.3591 0.3885 0.024 Uiso 1 1 calc R
C135 C 0.01217(15) 0.4837(4) 0.40602(18) 0.0286(13) Uani 1 1 d .
H17 H -0.0048 0.5412 0.4122 0.034 Uiso 1 1 calc R
N6 N 0.39231(11) 0.7363(3) 0.33319(15) 0.0254(10) Uani 1 1 d .
C30 C 0.38727(14) 0.7768(5) 0.2892(2) 0.0315(14) Uani 1 1 d .
H21 H 0.3813 0.8561 0.2849 0.038 Uiso 1 1 calc R
C29 C 0.39015(13) 0.7104(5) 0.2501(2) 0.0334(14) Uani 1 1 d .
H22 H 0.3859 0.7428 0.2197 0.040 Uiso 1 1 calc R
C28 C 0.39925(14) 0.5962(5) 0.2559(2) 0.0365(15) Uani 1 1 d .
H25 H 0.4016 0.5478 0.2295 0.044 Uiso 1 1 calc R
C27 C 0.40500(13) 0.5526(4) 0.3007(2) 0.0329(15) Uani 1 1 d .
H24 H 0.4115 0.4739 0.3057 0.039 Uiso 1 1 calc R
C26 C 0.40117(13) 0.6241(4) 0.33781(19) 0.0241(12) Uani 1 1 d .
H23 H 0.4049 0.5929 0.3685 0.029 Uiso 1 1 calc R
C5 C 0.37487(14) 0.7060(4) 0.48310(19) 0.0262(13) Uani 1 1 d .
H30 H 0.3931 0.7577 0.4948 0.031 Uiso 1 1 calc R
C4 C 0.35949(14) 0.6375(4) 0.5150(2) 0.0311(14) Uani 1 1 d .
H29 H 0.3667 0.6420 0.5474 0.037 Uiso 1 1 calc R
C3 C 0.33316(15) 0.5618(4) 0.4982(2) 0.0370(15) Uani 1 1 d .
H28 H 0.3214 0.5142 0.5191 0.044 Uiso 1 1 calc R
C2 C 0.32430(14) 0.5563(4) 0.4510(2) 0.0328(14) Uani 1 1 d .
H27 H 0.3067 0.5034 0.4385 0.039 Uiso 1 1 calc R
C1 C 0.34130(14) 0.6287(4) 0.4218(2) 0.0304(14) Uani 1 1 d .
H26 H 0.3350 0.6237 0.3891 0.036 Uiso 1 1 calc R
C10 C 0.30787(14) 0.9760(4) 0.37104(19) 0.0269(13) Uani 1 1 d .
H35 H 0.3192 1.0347 0.3900 0.032 Uiso 1 1 calc R
C9 C 0.27292(15) 0.9932(5) 0.3545(2) 0.0359(15) Uani 1 1 d .
H34 H 0.2610 1.0629 0.3611 0.043 Uiso 1 1 calc R
C8 C 0.25565(15) 0.9081(5) 0.3284(2) 0.0376(15) Uani 1 1 d .
H33 H 0.2314 0.9171 0.3171 0.045 Uiso 1 1 calc R
C7 C 0.27424(15) 0.8087(5) 0.31880(19) 0.0318(14) Uani 1 1 d .
H32 H 0.2629 0.7477 0.3010 0.038 Uiso 1 1 calc R
C6 C 0.30941(14) 0.8001(4) 0.33553(18) 0.0277(13) Uani 1 1 d .
H31 H 0.3220 0.7327 0.3278 0.033 Uiso 1 1 calc R
C15 C 0.39122(14) 1.0780(4) 0.45237(18) 0.0262(13) Uani 1 1 d .
H40 H 0.4113 1.0890 0.4349 0.031 Uiso 1 1 calc R
C14 C 0.38163(17) 1.1647(5) 0.4815(2) 0.0391(16) Uani 1 1 d .
H39 H 0.3953 1.2337 0.4843 0.047 Uiso 1 1 calc R
C13 C 0.35232(18) 1.1517(5) 0.5065(2) 0.0455(17) Uani 1 1 d .
H38 H 0.3448 1.2122 0.5258 0.055 Uiso 1 1 calc R
C12 C 0.33403(16) 1.0480(4) 0.5026(2) 0.0372(15) Uani 1 1 d .
H37 H 0.3140 1.0351 0.5200 0.045 Uiso 1 1 calc R
C11 C 0.34520(15) 0.9645(4) 0.47355(19) 0.0292(13) Uani 1 1 d .
H36 H 0.3326 0.8934 0.4715 0.035 Uiso 1 1 calc R
C16 C 0.38150(14) 1.0777(4) 0.32504(19) 0.0268(13) Uani 1 1 d .
H41 H 0.3578 1.0814 0.3340 0.032 Uiso 1 1 calc R
C17 C 0.39088(15) 1.1514(4) 0.29078(19) 0.0288(13) Uani 1 1 d .
H45 H 0.3740 1.2040 0.2764 0.035 Uiso 1 1 calc R
C18 C 0.42525(15) 1.1482(4) 0.27746(19) 0.0296(13) Uani 1 1 d .
H42 H 0.4326 1.1987 0.2540 0.035 Uiso 1 1 calc R
C19 C 0.44847(15) 1.0697(4) 0.2992(2) 0.0354(15) Uani 1 1 d .
H43 H 0.4723 1.0644 0.2908 0.043 Uiso 1 1 calc R
C20 C 0.43682(14) 0.9993(4) 0.33329(19) 0.0279(13) Uani 1 1 d .
H44 H 0.4533 0.9463 0.3482 0.033 Uiso 1 1 calc R
C25 C 0.46511(14) 0.7643(4) 0.40113(18) 0.0241(12) Uani 1 1 d .
H50 H 0.4585 0.7423 0.3697 0.029 Uiso 1 1 calc R
C24 C 0.49867(14) 0.7343(4) 0.41991(19) 0.0270(13) Uani 1 1 d .
H49 H 0.5143 0.6920 0.4019 0.032 Uiso 1 1 calc R
C23 C 0.50900(15) 0.7662(4) 0.4647(2) 0.0336(14) Uani 1 1 d .
H48 H 0.5320 0.7468 0.4784 0.040 Uiso 1 1 calc R
C22 C 0.48541(15) 0.8275(5) 0.4898(2) 0.0385(15) Uani 1 1 d .
H47 H 0.4919 0.8505 0.5211 0.046 Uiso 1 1 calc R
C21 C 0.45200(14) 0.8550(4) 0.4684(2) 0.0303(13) Uani 1 1 d .
H46 H 0.4361 0.8982 0.4857 0.036 Uiso 1 1 calc R
C76 C 0.40609(14) 1.1708(4) 0.10182(18) 0.0255(13) Uani 1 1 d .
H51 H 0.3921 1.2373 0.0939 0.031 Uiso 1 1 calc R
C77 C 0.42220(14) 1.1569(4) 0.1460(2) 0.0276(13) Uani 1 1 d .
H62 H 0.4187 1.2135 0.1692 0.033 Uiso 1 1 calc R
C78 C 0.44346(13) 1.0619(4) 0.15752(18) 0.0233(12) Uani 1 1 d .
H63 H 0.4543 1.0555 0.1885 0.028 Uiso 1 1 calc R
C73 C 0.44970(12) 0.9749(4) 0.12534(17) 0.0177(11) Uani 1 1 d .
C61 C 0.51237(14) 0.8824(4) 0.10821(17) 0.0211(12) Uani 1 1 d .
C66 C 0.54445(15) 0.8271(4) 0.1233(2) 0.0328(14) Uani 1 1 d .
H57 H 0.5445 0.7753 0.1491 0.039 Uiso 1 1 calc R
C65 C 0.57596(15) 0.8440(4) 0.1028(2) 0.0339(14) Uani 1 1 d .
H56 H 0.5968 0.8038 0.1145 0.041 Uiso 1 1 calc R
C64 C 0.57760(15) 0.9185(4) 0.06538(19) 0.0299(13) Uani 1 1 d .
H52 H 0.5994 0.9323 0.0519 0.036 Uiso 1 1 calc R
C70 C 0.4185(2) 0.5327(5) 0.0999(2) 0.0519(19) Uani 1 1 d .
H53 H 0.4062 0.4622 0.0932 0.062 Uiso 1 1 calc R
C71 C 0.39969(18) 0.6300(5) 0.1105(2) 0.0483(18) Uani 1 1 d .
H70 H 0.3746 0.6267 0.1116 0.058 Uiso 1 1 calc R
C72 C 0.41786(15) 0.7330(5) 0.1197(2) 0.0360(15) Uani 1 1 d .
H69 H 0.4045 0.7997 0.1265 0.043 Uiso 1 1 calc R
C67 C 0.45460(15) 0.7435(4) 0.11932(18) 0.0289(13) Uani 1 1 d .
C68 C 0.47270(17) 0.6426(4) 0.10909(19) 0.0358(15) Uani 1 1 d .
H55 H 0.4979 0.6450 0.1088 0.043 Uiso 1 1 calc R
C69 C 0.4549(2) 0.5371(5) 0.0991(2) 0.0507(19) Uani 1 1 d .
H54 H 0.4679 0.4700 0.0919 0.061 Uiso 1 1 calc R
C62 C 0.51493(14) 0.9539(4) 0.06889(18) 0.0233(12) Uani 1 1 d .
H59 H 0.4940 0.9914 0.0558 0.028 Uiso 1 1 calc R
C63 C 0.54646(15) 0.9722(4) 0.04831(19) 0.0307(14) Uani 1 1 d .
H58 H 0.5467 1.0224 0.0221 0.037 Uiso 1 1 calc R
C75 C 0.41073(13) 1.0860(4) 0.06917(19) 0.0249(13) Uani 1 1 d .
H61 H 0.3995 1.0932 0.0384 0.030 Uiso 1 1 calc R
C74 C 0.43156(13) 0.9906(4) 0.08082(17) 0.0215(12) Uani 1 1 d .
H60 H 0.4338 0.9327 0.0577 0.026 Uiso 1 1 calc R
C79 C 0.48827(13) 0.8525(4) 0.19216(18) 0.0193(12) Uani 1 1 d .
C84 C 0.47627(13) 0.7662(4) 0.22115(18) 0.0225(12) Uani 1 1 d .
H68 H 0.4601 0.7098 0.2079 0.027 Uiso 1 1 calc R
C83 C 0.48696(14) 0.7597(4) 0.26845(18) 0.0264(13) Uani 1 1 d .
H67 H 0.4778 0.7002 0.2868 0.032 Uiso 1 1 calc R
C82 C 0.51071(14) 0.8382(4) 0.28920(18) 0.0250(12) Uani 1 1 d .
H66 H 0.5185 0.8320 0.3214 0.030 Uiso 1 1 calc R
C81 C 0.52291(13) 0.9259(4) 0.26232(18) 0.0248(12) Uani 1 1 d .
H65 H 0.5386 0.9828 0.2762 0.030 Uiso 1 1 calc R
C80 C 0.51219(13) 0.9309(4) 0.21494(18) 0.0214(12) Uani 1 1 d .
H64 H 0.5216 0.9907 0.1969 0.026 Uiso 1 1 calc R
C35 C 0.14965(13) 0.0476(4) 0.02896(18) 0.0210(12) Uani 1 1 d .
H71 H 0.1671 0.1067 0.0331 0.025 Uiso 1 1 calc R
C34 C 0.14794(14) -0.0158(4) -0.01204(19) 0.0271(13) Uani 1 1 d .
H75 H 0.1631 0.0007 -0.0361 0.033 Uiso 1 1 calc R
C33 C 0.12323(15) -0.1045(4) -0.0165(2) 0.0329(14) Uani 1 1 d .
H74 H 0.1209 -0.1498 -0.0442 0.039 Uiso 1 1 calc R
C32 C 0.10228(15) -0.1268(4) 0.0191(2) 0.0310(14) Uani 1 1 d .
H72 H 0.0860 -0.1897 0.0169 0.037 Uiso 1 1 calc R
C31 C 0.10495(13) -0.0575(4) 0.05802(19) 0.0241(12) Uani 1 1 d .
H73 H 0.0899 -0.0723 0.0823 0.029 Uiso 1 1 calc R
C40 C 0.04211(13) 0.2598(3) 0.10495(18) 0.0192(12) Uani 1 1 d .
H80 H 0.0477 0.2797 0.1368 0.023 Uiso 1 1 calc R
C39 C 0.00949(13) 0.2923(4) 0.08418(18) 0.0203(12) Uani 1 1 d .
H79 H -0.0069 0.3328 0.1015 0.024 Uiso 1 1 calc R
C38 C 0.00095(13) 0.2653(4) 0.03781(18) 0.0220(12) Uani 1 1 d .
H78 H -0.0214 0.2867 0.0226 0.026 Uiso 1 1 calc R
C37 C 0.02561(14) 0.2066(4) 0.01408(18) 0.0252(13) Uani 1 1 d .
H76 H 0.0207 0.1877 -0.0180 0.030 Uiso 1 1 calc R
C36 C 0.05769(13) 0.1756(4) 0.03766(17) 0.0197(11) Uani 1 1 d .
H77 H 0.0743 0.1337 0.0210 0.024 Uiso 1 1 calc R
C51 C 0.19720(13) 0.2029(4) 0.18032(19) 0.0270(13) Uani 1 1 d .
H85 H 0.1840 0.2627 0.1936 0.032 Uiso 1 1 calc R
C52 C 0.23326(14) 0.1947(4) 0.19355(19) 0.0296(13) Uani 1 1 d .
H84 H 0.2444 0.2491 0.2148 0.036 Uiso 1 1 calc R
C53 C 0.25289(15) 0.1073(5) 0.1757(2) 0.0367(15) Uani 1 1 d .
H83 H 0.2776 0.0996 0.1844 0.044 Uiso 1 1 calc R
C54 C 0.23548(14) 0.0316(4) 0.14482(19) 0.0288(13) Uani 1 1 d .
H82 H 0.2481 -0.0302 0.1320 0.035 Uiso 1 1 calc R
C55 C 0.19966(15) 0.0453(4) 0.13234(19) 0.0290(13) Uani 1 1 d .
H81 H 0.1884 -0.0077 0.1106 0.035 Uiso 1 1 calc R
C50 C 0.11918(13) 0.2424(4) 0.22215(18) 0.0225(12) Uani 1 1 d .
H90 H 0.1242 0.1627 0.2273 0.027 Uiso 1 1 calc R
C49 C 0.11752(13) 0.3129(4) 0.26056(19) 0.0262(13) Uani 1 1 d .
H89 H 0.1214 0.2821 0.2913 0.031 Uiso 1 1 calc R
C48 C 0.11021(14) 0.4291(4) 0.25386(19) 0.0305(14) Uani 1 1 d .
H88 H 0.1091 0.4800 0.2797 0.037 Uiso 1 1 calc R
C47 C 0.10455(13) 0.4687(4) 0.20869(18) 0.0228(12) Uani 1 1 d .
H87 H 0.0993 0.5480 0.2029 0.027 Uiso 1 1 calc R
C46 C 0.10654(12) 0.3935(4) 0.17186(17) 0.0173(11) Uani 1 1 d .
H86 H 0.1024 0.4227 0.1409 0.021 Uiso 1 1 calc R
C45 C 0.06949(13) 0.0291(4) 0.17863(18) 0.0236(12) Uani 1 1 d .
H95 H 0.0546 0.0903 0.1665 0.028 Uiso 1 1 calc R
C44 C 0.05596(13) -0.0457(4) 0.21017(17) 0.0210(12) Uani 1 1 d .
H94 H 0.0325 -0.0366 0.2193 0.025 Uiso 1 1 calc R
C43 C 0.07748(14) -0.1340(4) 0.22791(17) 0.0212(12) Uani 1 1 d .
H93 H 0.0691 -0.1875 0.2496 0.025 Uiso 1 1 calc R
C42 C 0.11132(13) -0.1435(4) 0.21364(18) 0.0213(12) Uani 1 1 d .
H92 H 0.1267 -0.2036 0.2255 0.026 Uiso 1 1 calc R
C41 C 0.12261(13) -0.0653(4) 0.18205(18) 0.0242(12) Uani 1 1 d .
H91 H 0.1460 -0.0729 0.1725 0.029 Uiso 1 1 calc R
C56 C 0.13558(14) 0.3200(4) 0.03026(19) 0.0262(13) Uani 1 1 d .
H100 H 0.1182 0.2704 0.0151 0.031 Uiso 1 1 calc R
C57 C 0.15155(17) 0.4015(4) 0.0038(2) 0.0393(16) Uani 1 1 d .
H99 H 0.1456 0.4064 -0.0290 0.047 Uiso 1 1 calc R
C58 C 0.17638(16) 0.4761(4) 0.0258(2) 0.0396(16) Uani 1 1 d .
H98 H 0.1878 0.5328 0.0083 0.047 Uiso 1 1 calc R
C59 C 0.18428(15) 0.4669(4) 0.0729(2) 0.0405(16) Uani 1 1 d .
H97 H 0.2010 0.5177 0.0889 0.049 Uiso 1 1 calc R
C60 C 0.16755(13) 0.3827(4) 0.0966(2) 0.0267(13) Uani 1 1 d .
H96 H 0.1732 0.3768 0.1294 0.032 Uiso 1 1 calc R
C124 C 0.32609(17) 0.3790(5) 0.3237(3) 0.057(2) Uani 1 1 d .
H101 H 0.3487 0.3820 0.3113 0.068 Uiso 1 1 calc R
C123 C 0.32148(15) 0.3156(5) 0.3629(3) 0.0459(18) Uani 1 1 d .
H106 H 0.3410 0.2728 0.3772 0.055 Uiso 1 1 calc R
C122 C 0.28873(14) 0.3123(4) 0.3826(2) 0.0344(15) Uani 1 1 d .
H107 H 0.2866 0.2684 0.4102 0.041 Uiso 1 1 calc R
C121 C 0.25886(14) 0.3728(4) 0.36230(19) 0.0268(13) Uani 1 1 d .
B3 B 0.22007(16) 0.3676(5) 0.3843(2) 0.0274(15) Uani 1 1 d .
C109 C 0.22797(13) 0.3492(4) 0.4413(2) 0.0278(13) Uani 1 1 d .
C114 C 0.23193(14) 0.2402(5) 0.4616(2) 0.0385(15) Uani 1 1 d .
H113 H 0.2280 0.1741 0.4423 0.046 Uiso 1 1 calc R
C113 C 0.24149(15) 0.2237(5) 0.5094(2) 0.0432(16) Uani 1 1 d .
H114 H 0.2444 0.1477 0.5216 0.052 Uiso 1 1 calc R
C112 C 0.24671(15) 0.3176(6) 0.5388(2) 0.0449(17) Uani 1 1 d .
H102 H 0.2521 0.3070 0.5714 0.054 Uiso 1 1 calc R
C130 C 0.16303(16) 0.7064(5) 0.3635(2) 0.0361(15) Uani 1 1 d .
H103 H 0.1510 0.7783 0.3595 0.043 Uiso 1 1 calc R
C129 C 0.19918(16) 0.7040(5) 0.3747(2) 0.0354(14) Uani 1 1 d .
H120 H 0.2122 0.7741 0.3792 0.042 Uiso 1 1 calc R
C128 C 0.21648(15) 0.5987(4) 0.37945(19) 0.0324(14) Uani 1 1 d .
H119 H 0.2416 0.5987 0.3864 0.039 Uiso 1 1 calc R
C125 C 0.29734(18) 0.4390(6) 0.3021(3) 0.060(2) Uani 1 1 d .
H104 H 0.2998 0.4818 0.2743 0.072 Uiso 1 1 calc R
C126 C 0.26495(17) 0.4355(5) 0.3217(2) 0.0456(17) Uani 1 1 d .
H105 H 0.2457 0.4781 0.3068 0.055 Uiso 1 1 calc R
C115 C 0.19701(13) 0.2592(4) 0.36045(19) 0.0254(13) Uani 1 1 d .
C120 C 0.20480(14) 0.2033(4) 0.3194(2) 0.0310(14) Uani 1 1 d .
H112 H 0.2244 0.2298 0.3035 0.037 Uiso 1 1 calc R
C119 C 0.18505(15) 0.1106(4) 0.3009(2) 0.0321(14) Uani 1 1 d .
H111 H 0.1915 0.0753 0.2729 0.039 Uiso 1 1 calc R
C118 C 0.15626(15) 0.0686(5) 0.3221(2) 0.0347(15) Uani 1 1 d .
H110 H 0.1429 0.0048 0.3093 0.042 Uiso 1 1 calc R
C117 C 0.14732(14) 0.1222(4) 0.3629(2) 0.0303(14) Uani 1 1 d .
H109 H 0.1274 0.0955 0.3782 0.036 Uiso 1 1 calc R
C116 C 0.16730(14) 0.2145(4) 0.38144(19) 0.0282(13) Uani 1 1 d .
H108 H 0.1607 0.2491 0.4095 0.034 Uiso 1 1 calc R
C111 C 0.24392(15) 0.4283(5) 0.5199(2) 0.0408(16) Uani 1 1 d .
H116 H 0.2481 0.4942 0.5393 0.049 Uiso 1 1 calc R
C110 C 0.23494(14) 0.4413(5) 0.4722(2) 0.0335(14) Uani 1 1 d .
H115 H 0.2335 0.5175 0.4599 0.040 Uiso 1 1 calc R
C132 C 0.16222(14) 0.5000(4) 0.36380(18) 0.0260(13) Uani 1 1 d .
H117 H 0.1488 0.4306 0.3603 0.031 Uiso 1 1 calc R
C131 C 0.14442(15) 0.6048(4) 0.35797(19) 0.0327(14) Uani 1 1 d .
H118 H 0.1194 0.6061 0.3502 0.039 Uiso 1 1 calc R
C94 C 0.34439(14) 0.9788(4) 0.1871(2) 0.0332(14) Uani 1 1 d .
H121 H 0.3594 1.0425 0.1959 0.040 Uiso 1 1 calc R
C95 C 0.32655(14) 0.9201(4) 0.2194(2) 0.0310(14) Uani 1 1 d .
H129 H 0.3288 0.9444 0.2512 0.037 Uiso 1 1 calc R
C96 C 0.30527(14) 0.8259(4) 0.20650(19) 0.0269(13) Uani 1 1 d .
H130 H 0.2941 0.7856 0.2302 0.032 Uiso 1 1 calc R
C91 C 0.29951(13) 0.7878(4) 0.1608(2) 0.0248(13) Uani 1 1 d .
C97 C 0.24268(13) 0.6578(4) 0.18309(19) 0.0265(13) Uani 1 1 d .
C102 C 0.22655(14) 0.7504(4) 0.2040(2) 0.0311(14) Uani 1 1 d .
H134 H 0.2336 0.8266 0.1966 0.037 Uiso 1 1 calc R
C101 C 0.20032(14) 0.7360(5) 0.2355(2) 0.0344(14) Uani 1 1 d .
H133 H 0.1907 0.8016 0.2499 0.041 Uiso 1 1 calc R
C100 C 0.18852(14) 0.6264(5) 0.2456(2) 0.0341(14) Uani 1 1 d .
H122 H 0.1705 0.6156 0.2665 0.041 Uiso 1 1 calc R
C106 C 0.33243(15) 0.3384(4) 0.1549(2) 0.0340(14) Uani 1 1 d .
H123 H 0.3444 0.2661 0.1579 0.041 Uiso 1 1 calc R
C107 C 0.34004(15) 0.4260(4) 0.1866(2) 0.0406(16) Uani 1 1 d .
H140 H 0.3573 0.4135 0.2122 0.049 Uiso 1 1 calc R
C108 C 0.32298(14) 0.5329(4) 0.1819(2) 0.0336(14) Uani 1 1 d .
H124 H 0.3292 0.5917 0.2042 0.040 Uiso 1 1 calc R
C103 C 0.29699(13) 0.5562(4) 0.14553(18) 0.0221(12) Uani 1 1 d .
C104 C 0.28980(14) 0.4650(4) 0.1148(2) 0.0338(14) Uani 1 1 d .
H126 H 0.2721 0.4759 0.0896 0.041 Uiso 1 1 calc R
C105 C 0.30687(15) 0.3591(4) 0.1187(2) 0.0350(15) Uani 1 1 d .
H125 H 0.3009 0.3003 0.0963 0.042 Uiso 1 1 calc R
C93 C 0.33996(16) 0.9426(5) 0.1415(2) 0.0427(16) Uani 1 1 d .
H128 H 0.3522 0.9812 0.1184 0.051 Uiso 1 1 calc R
C92 C 0.31782(16) 0.8503(4) 0.1287(2) 0.0374(15) Uani 1 1 d .
H127 H 0.3150 0.8285 0.0967 0.045 Uiso 1 1 calc R
C99 C 0.20357(15) 0.5332(5) 0.2247(2) 0.0379(15) Uani 1 1 d .
H132 H 0.1957 0.4571 0.2309 0.046 Uiso 1 1 calc R
C98 C 0.23035(14) 0.5499(4) 0.1946(2) 0.0308(14) Uani 1 1 d .
H131 H 0.2406 0.4838 0.1814 0.037 Uiso 1 1 calc R
C85 C 0.25294(15) 0.7025(4) 0.0936(2) 0.0321(14) Uani 1 1 d .
C90 C 0.21776(15) 0.7439(4) 0.0882(2) 0.0316(14) Uani 1 1 d .
H139 H 0.2053 0.7537 0.1154 0.038 Uiso 1 1 calc R
C89 C 0.20062(17) 0.7707(4) 0.0454(2) 0.0413(16) Uani 1 1 d .
H138 H 0.1769 0.7986 0.0436 0.050 Uiso 1 1 calc R
C88 C 0.21806(19) 0.7570(5) 0.0045(2) 0.0511(19) Uani 1 1 d .
H137 H 0.2061 0.7742 -0.0252 0.061 Uiso 1 1 calc R
C87 C 0.25307(18) 0.7179(5) 0.0078(2) 0.0462(17) Uani 1 1 d .
H135 H 0.2655 0.7088 -0.0195 0.055 Uiso 1 1 calc R
C86 C 0.26974(17) 0.6922(5) 0.0522(2) 0.0426(16) Uani 1 1 d .
H136 H 0.2937 0.6665 0.0542 0.051 Uiso 1 1 calc R
B4 B 0.01028(15) 0.1591(4) 0.3618(2) 0.0166(13) Uani 1 1 d .
B1 B 0.47608(16) 0.8633(4) 0.1363(2) 0.0201(13) Uani 1 1 d .
B2 B 0.27301(16) 0.6754(5) 0.1452(2) 0.0245(14) Uani 1 1 d .

loop_
_atom_site_aniso_label
_atom_site_aniso_U_11
_atom_site_aniso_U_22
_atom_site_aniso_U_33
_atom_site_aniso_U_23
_atom_site_aniso_U_13
_atom_site_aniso_U_12
Fe1 0.0199(4) 0.0237(4) 0.0208(4) 0.0002(3) 0.0056(4) 0.0014(3)
Fe2 0.0178(4) 0.0184(4) 0.0172(4) 0.0014(3) 0.0048(3) 0.0007(3)
N1 0.023(3) 0.027(2) 0.025(3) 0.000(2) 0.003(2) 0.0035(19)
N2 0.025(3) 0.025(2) 0.025(3) -0.002(2) 0.001(2) -0.0047(19)
N3 0.023(2) 0.024(2) 0.025(3) 0.001(2) 0.004(2) -0.0010(19)
N4 0.023(3) 0.027(2) 0.030(3) 0.002(2) 0.006(2) 0.004(2)
N5 0.024(2) 0.024(2) 0.018(2) -0.0017(19) 0.003(2) -0.0016(18)
N7 0.022(2) 0.021(2) 0.020(2) 0.0003(19) 0.005(2) 0.0000(18)
N8 0.021(2) 0.018(2) 0.014(2) 0.0032(18) 0.001(2) 0.0004(17)
N11 0.018(2) 0.015(2) 0.027(3) 0.0011(19) 0.006(2) 0.0005(17)
N10 0.017(2) 0.019(2) 0.018(2) 0.0032(18) -0.005(2) 0.0004(17)
N9 0.020(2) 0.021(2) 0.027(3) 0.002(2) 0.008(2) 0.0022(18)
N12 0.020(2) 0.019(2) 0.027(3) 0.002(2) 0.009(2) 0.0043(18)
C127 0.023(3) 0.035(3) 0.020(3) 0.005(3) 0.004(3) 0.002(2)
C148 0.025(3) 0.025(3) 0.022(3) 0.007(2) 0.003(3) 0.011(2)
C149 0.025(3) 0.043(3) 0.009(3) 0.008(3) 0.001(2) -0.005(2)
C150 0.020(3) 0.028(3) 0.012(3) -0.001(2) 0.005(2) 0.001(2)
C145 0.022(3) 0.017(2) 0.016(3) 0.002(2) 0.006(2) -0.002(2)
C139 0.022(3) 0.010(2) 0.016(3) -0.003(2) 0.001(2) 0.0017(19)
C144 0.024(3) 0.020(2) 0.017(3) -0.002(2) 0.002(2) -0.004(2)
C143 0.022(3) 0.025(3) 0.018(3) -0.005(2) 0.000(2) 0.001(2)
C142 0.027(3) 0.024(3) 0.026(3) -0.002(2) 0.007(3) -0.002(2)
C136 0.038(4) 0.024(3) 0.037(4) -0.003(3) 0.004(3) -0.005(3)
C137 0.023(3) 0.037(3) 0.045(4) -0.012(3) 0.005(3) -0.011(3)
C138 0.030(3) 0.023(3) 0.028(3) -0.005(2) 0.008(3) 0.003(2)
C133 0.024(3) 0.019(2) 0.011(3) 0.006(2) -0.001(2) -0.003(2)
C147 0.023(3) 0.026(3) 0.025(3) -0.002(2) 0.003(3) 0.004(2)
C146 0.019(3) 0.026(3) 0.013(3) -0.001(2) 0.006(2) -0.003(2)
C141 0.038(3) 0.026(3) 0.015(3) -0.003(2) 0.015(3) -0.005(2)
C140 0.025(3) 0.013(2) 0.018(3) -0.001(2) 0.009(2) 0.002(2)
C151 0.018(3) 0.012(2) 0.018(3) -0.001(2) 0.006(2) 0.0029(19)
C152 0.027(3) 0.013(2) 0.024(3) -0.002(2) 0.000(3) 0.001(2)
C153 0.037(3) 0.016(3) 0.027(3) 0.005(2) 0.004(3) 0.003(2)
C154 0.036(3) 0.019(3) 0.017(3) 0.000(2) -0.005(3) 0.014(2)
C155 0.020(3) 0.016(2) 0.030(3) -0.002(2) 0.001(3) 0.005(2)
C156 0.022(3) 0.020(2) 0.014(3) 0.002(2) 0.000(2) 0.004(2)
C134 0.017(3) 0.024(3) 0.019(3) 0.001(2) -0.002(2) 0.000(2)
C135 0.034(3) 0.021(3) 0.029(3) -0.002(2) -0.004(3) 0.004(2)
N6 0.023(2) 0.028(2) 0.025(3) 0.002(2) 0.003(2) 0.0044(19)
C30 0.027(3) 0.037(3) 0.030(4) -0.002(3) -0.001(3) 0.005(3)
C29 0.018(3) 0.054(4) 0.029(3) -0.007(3) 0.003(3) 0.005(3)
C28 0.027(3) 0.043(3) 0.039(4) -0.020(3) 0.001(3) 0.007(3)
C27 0.017(3) 0.027(3) 0.055(4) -0.001(3) 0.003(3) -0.001(2)
C26 0.023(3) 0.023(3) 0.027(3) 0.001(2) 0.003(3) 0.002(2)
C5 0.024(3) 0.024(3) 0.032(3) 0.001(3) 0.011(3) 0.003(2)
C4 0.027(3) 0.038(3) 0.028(3) 0.001(3) 0.001(3) 0.004(3)
C3 0.037(4) 0.037(3) 0.037(4) 0.017(3) 0.004(3) 0.009(3)
C2 0.022(3) 0.029(3) 0.047(4) 0.001(3) -0.002(3) -0.003(2)
C1 0.027(3) 0.030(3) 0.033(4) -0.001(3) -0.002(3) 0.000(2)
C10 0.028(3) 0.031(3) 0.023(3) 0.001(3) 0.010(3) -0.002(2)
C9 0.028(3) 0.038(3) 0.042(4) 0.010(3) 0.003(3) 0.004(3)
C8 0.023(3) 0.052(4) 0.038(4) 0.011(3) 0.003(3) 0.006(3)
C7 0.030(3) 0.047(3) 0.018(3) 0.006(3) -0.003(3) -0.008(3)
C6 0.030(3) 0.034(3) 0.020(3) 0.006(3) 0.009(3) -0.003(2)
C15 0.028(3) 0.027(3) 0.023(3) 0.002(2) 0.001(3) -0.002(2)
C14 0.058(4) 0.029(3) 0.032(4) -0.013(3) 0.013(3) -0.015(3)
C13 0.062(5) 0.043(4) 0.034(4) -0.013(3) 0.023(4) 0.011(3)
C12 0.042(4) 0.038(3) 0.034(4) -0.006(3) 0.016(3) -0.002(3)
C11 0.036(3) 0.029(3) 0.023(3) 0.004(3) 0.007(3) 0.001(3)
C16 0.027(3) 0.025(3) 0.029(3) -0.005(3) 0.007(3) -0.003(2)
C17 0.033(3) 0.026(3) 0.027(3) -0.001(3) 0.001(3) -0.002(2)
C18 0.040(4) 0.031(3) 0.020(3) 0.001(2) 0.010(3) -0.008(3)
C19 0.034(3) 0.032(3) 0.041(4) 0.006(3) 0.009(3) 0.001(3)
C20 0.029(3) 0.028(3) 0.027(3) 0.005(3) 0.007(3) 0.006(2)
C25 0.028(3) 0.026(3) 0.020(3) 0.003(2) 0.013(3) -0.001(2)
C24 0.023(3) 0.028(3) 0.031(3) 0.005(3) 0.007(3) 0.008(2)
C23 0.029(3) 0.040(3) 0.032(4) 0.010(3) 0.000(3) 0.004(3)
C22 0.030(4) 0.061(4) 0.022(3) 0.000(3) -0.010(3) 0.005(3)
C21 0.022(3) 0.037(3) 0.033(4) -0.005(3) 0.010(3) 0.001(2)
C76 0.027(3) 0.024(3) 0.025(3) 0.006(3) 0.002(3) -0.001(2)
C77 0.028(3) 0.026(3) 0.029(3) -0.002(3) 0.008(3) -0.002(2)
C78 0.024(3) 0.029(3) 0.018(3) 0.003(2) 0.003(2) -0.010(2)
C73 0.013(3) 0.023(2) 0.018(3) 0.004(2) 0.000(2) -0.004(2)
C61 0.024(3) 0.025(3) 0.015(3) -0.004(2) 0.003(2) 0.004(2)
C66 0.041(4) 0.032(3) 0.026(3) 0.007(3) 0.011(3) 0.006(3)
C65 0.026(3) 0.042(3) 0.034(4) -0.004(3) 0.005(3) 0.010(3)
C64 0.030(3) 0.035(3) 0.027(3) -0.003(3) 0.015(3) -0.006(3)
C70 0.071(5) 0.033(4) 0.049(5) -0.002(3) -0.006(4) -0.012(4)
C71 0.049(4) 0.045(4) 0.048(4) 0.007(3) -0.011(4) -0.019(3)
C72 0.038(4) 0.035(3) 0.033(4) 0.011(3) -0.007(3) -0.013(3)
C67 0.037(4) 0.029(3) 0.020(3) 0.003(2) -0.003(3) -0.008(3)
C68 0.046(4) 0.037(3) 0.026(3) 0.003(3) 0.012(3) -0.001(3)
C69 0.080(6) 0.025(3) 0.047(4) 0.001(3) 0.003(4) 0.003(3)
C62 0.027(3) 0.023(3) 0.021(3) 0.002(2) 0.010(3) 0.001(2)
C63 0.036(4) 0.031(3) 0.026(3) -0.003(3) 0.005(3) 0.000(3)
C75 0.024(3) 0.028(3) 0.023(3) 0.010(3) 0.001(3) -0.005(2)
C74 0.025(3) 0.026(3) 0.014(3) 0.003(2) 0.001(2) -0.007(2)
C79 0.014(3) 0.020(3) 0.024(3) 0.002(2) 0.005(2) 0.003(2)
C84 0.024(3) 0.023(3) 0.021(3) -0.004(2) 0.006(3) -0.003(2)
C83 0.037(3) 0.021(3) 0.021(3) 0.005(2) 0.006(3) 0.002(2)
C82 0.025(3) 0.037(3) 0.013(3) 0.001(2) 0.002(3) 0.007(2)
C81 0.017(3) 0.036(3) 0.021(3) -0.002(3) 0.004(2) -0.007(2)
C80 0.021(3) 0.019(2) 0.025(3) 0.003(2) 0.009(3) 0.000(2)
C35 0.017(3) 0.015(2) 0.031(3) 0.007(2) -0.003(3) 0.000(2)
C34 0.029(3) 0.033(3) 0.021(3) -0.001(3) 0.006(3) 0.005(2)
C33 0.035(4) 0.036(3) 0.027(3) -0.008(3) 0.001(3) 0.003(3)
C32 0.032(3) 0.027(3) 0.032(3) 0.001(3) -0.005(3) -0.006(2)
C31 0.025(3) 0.023(3) 0.024(3) 0.001(2) 0.002(3) -0.003(2)
C40 0.023(3) 0.010(2) 0.024(3) -0.002(2) 0.002(3) -0.002(2)
C39 0.023(3) 0.015(2) 0.024(3) 0.004(2) 0.007(3) 0.001(2)
C38 0.023(3) 0.016(2) 0.025(3) 0.005(2) -0.010(3) 0.001(2)
C37 0.034(3) 0.026(3) 0.016(3) -0.003(2) 0.002(3) -0.001(2)
C36 0.023(3) 0.021(3) 0.016(3) 0.001(2) 0.005(2) 0.000(2)
C51 0.018(3) 0.032(3) 0.032(3) 0.001(3) 0.005(3) 0.002(2)
C52 0.025(3) 0.039(3) 0.025(3) 0.003(3) -0.002(3) -0.004(3)
C53 0.018(3) 0.051(4) 0.041(4) 0.011(3) 0.001(3) 0.005(3)
C54 0.025(3) 0.033(3) 0.029(3) 0.007(3) 0.007(3) 0.011(2)
C55 0.034(3) 0.025(3) 0.027(3) 0.006(3) -0.003(3) 0.000(2)
C50 0.019(3) 0.026(3) 0.023(3) -0.001(2) 0.000(2) 0.004(2)
C49 0.024(3) 0.034(3) 0.020(3) 0.005(3) -0.004(3) 0.004(2)
C48 0.029(3) 0.035(3) 0.027(3) -0.008(3) -0.006(3) 0.005(2)
C47 0.019(3) 0.026(3) 0.024(3) -0.002(2) -0.001(2) 0.002(2)
C46 0.014(3) 0.020(2) 0.019(3) 0.000(2) 0.003(2) -0.001(2)
C45 0.023(3) 0.029(3) 0.020(3) 0.005(2) 0.004(2) 0.001(2)
C44 0.019(3) 0.021(3) 0.024(3) -0.004(2) 0.002(2) 0.000(2)
C43 0.030(3) 0.023(3) 0.011(3) -0.002(2) 0.000(2) -0.007(2)
C42 0.020(3) 0.016(2) 0.026(3) -0.002(2) -0.008(3) 0.000(2)
C41 0.019(3) 0.022(3) 0.032(3) -0.001(2) 0.004(3) -0.002(2)
C56 0.029(3) 0.021(3) 0.029(3) 0.004(3) 0.004(3) 0.009(2)
C57 0.057(4) 0.035(3) 0.030(3) 0.014(3) 0.027(3) 0.021(3)
C58 0.033(4) 0.026(3) 0.064(5) 0.011(3) 0.029(4) 0.007(3)
C59 0.030(3) 0.024(3) 0.069(5) 0.008(3) 0.010(4) 0.002(2)
C60 0.023(3) 0.022(3) 0.036(3) 0.005(3) 0.004(3) -0.001(2)
C124 0.035(4) 0.040(4) 0.102(7) -0.010(4) 0.040(4) -0.009(3)
C123 0.022(3) 0.045(4) 0.072(5) -0.013(4) 0.011(4) 0.001(3)
C122 0.020(3) 0.036(3) 0.047(4) -0.007(3) 0.002(3) -0.006(2)
C121 0.022(3) 0.031(3) 0.028(3) 0.003(3) 0.006(3) -0.001(2)
B3 0.017(3) 0.043(4) 0.023(4) 0.005(3) 0.006(3) 0.003(3)
C109 0.015(3) 0.038(3) 0.030(3) -0.001(3) 0.003(3) -0.004(2)
C114 0.022(3) 0.059(4) 0.035(4) 0.003(3) 0.004(3) 0.001(3)
C113 0.032(4) 0.055(4) 0.042(4) 0.019(3) -0.001(3) 0.003(3)
C112 0.027(4) 0.074(5) 0.033(4) 0.005(4) 0.002(3) 0.008(3)
C130 0.042(4) 0.039(3) 0.029(4) 0.005(3) 0.012(3) 0.009(3)
C129 0.041(4) 0.034(3) 0.033(4) -0.001(3) 0.009(3) -0.001(3)
C128 0.027(3) 0.042(3) 0.029(3) 0.000(3) 0.009(3) 0.000(3)
C125 0.046(4) 0.060(4) 0.080(6) 0.008(4) 0.035(4) 0.004(4)
C126 0.039(4) 0.053(4) 0.046(4) 0.012(3) 0.014(3) 0.015(3)
C115 0.016(3) 0.032(3) 0.029(3) 0.009(3) 0.001(3) 0.006(2)
C120 0.019(3) 0.034(3) 0.041(4) 0.007(3) 0.009(3) 0.007(2)
C119 0.036(4) 0.032(3) 0.028(3) 0.004(3) 0.002(3) 0.016(3)
C118 0.025(3) 0.035(3) 0.042(4) 0.009(3) -0.006(3) -0.001(3)
C117 0.024(3) 0.036(3) 0.031(3) 0.020(3) 0.003(3) -0.001(2)
C116 0.025(3) 0.038(3) 0.022(3) 0.006(3) 0.003(3) 0.004(3)
C111 0.025(3) 0.064(4) 0.034(4) -0.005(3) 0.005(3) 0.012(3)
C110 0.018(3) 0.050(4) 0.034(4) 0.009(3) 0.006(3) 0.006(3)
C132 0.025(3) 0.031(3) 0.021(3) -0.001(2) -0.001(3) 0.000(2)
C131 0.025(3) 0.046(3) 0.027(3) -0.003(3) 0.006(3) 0.004(3)
C94 0.026(3) 0.029(3) 0.044(4) 0.005(3) -0.005(3) -0.002(2)
C95 0.033(3) 0.032(3) 0.027(3) 0.001(3) -0.004(3) -0.003(3)
C96 0.024(3) 0.031(3) 0.026(3) 0.012(3) 0.003(3) -0.001(2)
C91 0.012(3) 0.028(3) 0.034(3) 0.005(3) -0.007(3) 0.004(2)
C97 0.017(3) 0.036(3) 0.025(3) 0.000(3) -0.006(3) 0.001(2)
C102 0.023(3) 0.033(3) 0.036(4) 0.001(3) -0.003(3) 0.001(2)
C101 0.022(3) 0.044(3) 0.038(4) -0.012(3) 0.010(3) -0.003(3)
C100 0.022(3) 0.048(3) 0.034(4) 0.001(3) 0.010(3) -0.007(3)
C106 0.035(4) 0.028(3) 0.039(4) -0.005(3) 0.004(3) 0.001(3)
C107 0.033(4) 0.037(3) 0.048(4) 0.004(3) -0.014(3) 0.002(3)
C108 0.026(3) 0.028(3) 0.047(4) -0.005(3) 0.003(3) -0.003(2)
C103 0.016(3) 0.030(3) 0.020(3) 0.003(2) -0.001(2) -0.010(2)
C104 0.024(3) 0.040(3) 0.038(4) -0.006(3) 0.006(3) 0.006(3)
C105 0.035(4) 0.036(3) 0.035(4) -0.008(3) 0.012(3) -0.006(3)
C93 0.041(4) 0.042(3) 0.047(4) -0.008(3) 0.015(3) -0.019(3)
C92 0.044(4) 0.043(3) 0.027(3) -0.010(3) 0.013(3) -0.016(3)
C99 0.032(3) 0.036(3) 0.048(4) -0.007(3) 0.013(3) 0.000(3)
C98 0.027(3) 0.029(3) 0.036(4) 0.001(3) -0.003(3) 0.003(2)
C85 0.037(4) 0.025(3) 0.033(4) 0.005(3) -0.007(3) -0.012(3)
C90 0.031(3) 0.029(3) 0.034(4) 0.001(3) -0.007(3) 0.003(2)
C89 0.047(4) 0.035(3) 0.040(4) 0.003(3) -0.011(4) 0.005(3)
C88 0.065(5) 0.041(4) 0.044(4) 0.003(3) -0.015(4) -0.006(3)
C87 0.058(5) 0.056(4) 0.026(4) 0.007(3) 0.005(4) -0.010(3)
C86 0.038(4) 0.059(4) 0.030(4) -0.001(3) -0.001(3) -0.015(3)
B4 0.021(3) 0.014(3) 0.015(3) 0.001(2) 0.006(3) -0.007(2)
B1 0.024(3) 0.021(3) 0.015(3) 0.006(3) -0.001(3) -0.005(2)
B2 0.021(3) 0.030(3) 0.023(3) 0.010(3) -0.002(3) -0.006(3)

loop_
_atom_type_symbol
_atom_type_description
_atom_type_scat_dispersion_real
_atom_type_scat_dispersion_imag
_atom_type_scat_source
C C 0.0033 0.0016 'International Tables Vol C Tables 4.2.6.8 and 6.1.1.4'
H H 0.0000 0.0000 'International Tables Vol C Tables 4.2.6.8 and 6.1.1.4'
N N 0.0061 0.0033 'International Tables Vol C Tables 4.2.6.8 and 6.1.1.4'
B B 0.0013 0.0007 'International Tables Vol C Tables 4.2.6.8 and 6.1.1.4'
Fe Fe 0.3463 0.8444 'International Tables Vol C Tables 4.2.6.8 and 6.1.1.4'

loop_
_geom_angle_atom_site_label_1
_geom_angle_atom_site_label_2
_geom_angle_atom_site_label_3
_geom_angle
N6 Fe1 N3 174.54(15)
N6 Fe1 N5 92.60(15)
N3 Fe1 N5 92.49(15)
N6 Fe1 N1 92.65(15)
N3 Fe1 N1 89.42(15)
N5 Fe1 N1 88.96(15)
N6 Fe1 N4 87.37(15)
N3 Fe1 N4 90.57(15)
N5 Fe1 N4 91.02(15)
N1 Fe1 N4 180.0(2)
N6 Fe1 N2 88.51(15)
N3 Fe1 N2 86.45(15)
N5 Fe1 N2 178.18(16)
N1 Fe1 N2 89.54(15)
N4 Fe1 N2 90.48(14)
N10 Fe2 N7 174.91(15)
N10 Fe2 N9 86.05(14)
N7 Fe2 N9 88.88(15)
N10 Fe2 N12 91.60(14)
N7 Fe2 N12 93.47(15)
N9 Fe2 N12 177.26(15)
N10 Fe2 N11 89.61(14)
N7 Fe2 N11 90.95(14)
N9 Fe2 N11 90.86(14)
N12 Fe2 N11 87.70(14)
N10 Fe2 N8 92.42(14)
N7 Fe2 N8 87.43(14)
N9 Fe2 N8 93.75(14)
N12 Fe2 N8 87.75(14)
N11 Fe2 N8 175.08(14)
C5 N1 C1 115.4(5)
C5 N1 Fe1 119.8(3)
C1 N1 Fe1 123.6(4)
C6 N2 C10 115.1(4)
C6 N2 Fe1 121.7(3)
C10 N2 Fe1 123.2(3)
C11 N3 C15 117.1(4)
C11 N3 Fe1 122.4(3)
C15 N3 Fe1 120.0(4)
C20 N4 C16 115.5(5)
C20 N4 Fe1 119.9(3)
C16 N4 Fe1 123.4(4)
C25 N5 C21 115.9(4)
C25 N5 Fe1 121.4(3)
C21 N5 Fe1 122.6(4)
C35 N7 C31 117.6(4)
C35 N7 Fe2 121.9(3)
C31 N7 Fe2 119.3(3)
C40 N8 C36 115.9(4)
C40 N8 Fe2 121.6(3)
C36 N8 Fe2 122.3(3)
C55 N11 C51 115.6(4)
C55 N11 Fe2 121.0(3)
C51 N11 Fe2 122.8(3)
C50 N10 C46 116.2(4)
C50 N10 Fe2 120.5(3)
C46 N10 Fe2 123.1(3)
C45 N9 C41 116.6(4)
C45 N9 Fe2 119.5(3)
C41 N9 Fe2 123.4(3)
C56 N12 C60 116.1(4)
C56 N12 Fe2 123.4(3)
C60 N12 Fe2 120.3(3)
C132 C127 C128 114.3(5)
C132 C127 B3 123.3(4)
C128 C127 B3 122.3(5)
C147 C148 C149 118.9(4)
C147 C148 H1 120.5
C149 C148 H1 120.5
C148 C149 C150 120.5(5)
C148 C149 H6 119.7
C150 C149 H6 119.7
C149 C150 C145 122.7(5)
C149 C150 H7 118.7
C145 C150 H7 118.7
C146 C145 C150 114.9(4)
C146 C145 B4 123.3(4)
C150 C145 B4 121.7(4)
C140 C139 C144 113.5(5)
C140 C139 B4 124.8(4)
C144 C139 B4 121.6(4)
C143 C144 C139 124.0(5)
C143 C144 H11 118.0
C139 C144 H11 118.0
C142 C143 C144 120.0(5)
C142 C143 H10 120.0
C144 C143 H10 120.0
C143 C142 C141 119.0(5)
C143 C142 H2 120.5
C141 C142 H2 120.5
C135 C136 C137 120.0(5)
C135 C136 H3 120.0
C137 C136 H3 120.0
C136 C137 C138 118.8(5)
C136 C137 H20 120.6
C138 C137 H20 120.6
C133 C138 C137 123.8(5)
C133 C138 H19 118.1
C137 C138 H19 118.1
C138 C133 C134 114.2(4)
C138 C133 B4 123.3(4)
C134 C133 B4 122.4(4)
C148 C147 C146 120.5(5)
C148 C147 H4 119.7
C146 C147 H4 119.7
C147 C146 C145 122.4(5)
C147 C146 H5 118.8
C145 C146 H5 118.8
C142 C141 C140 120.7(5)
C142 C141 H9 119.7
C140 C141 H9 119.7
C141 C140 C139 122.9(5)
C141 C140 H8 118.6
C139 C140 H8 118.6
C152 C151 C156 114.6(4)
C152 C151 B4 123.9(4)
C156 C151 B4 121.5(4)
C153 C152 C151 123.0(5)
C153 C152 H16 118.5
C151 C152 H16 118.5
C152 C153 C154 120.6(5)
C152 C153 H15 119.7
C154 C153 H15 119.7
C153 C154 C155 118.3(5)
C153 C154 H14 120.8
C155 C154 H14 120.8
C156 C155 C154 119.9(5)
C156 C155 H13 120.1
C154 C155 H13 120.1
C155 C156 C151 123.6(5)
C155 C156 H12 118.2
C151 C156 H12 118.2
C135 C134 C133 124.0(5)
C135 C134 H18 118.0
C133 C134 H18 118.0
C136 C135 C134 119.3(5)
C136 C135 H17 120.3
C134 C135 H17 120.3
C30 N6 C26 116.3(5)
C30 N6 Fe1 119.6(3)
C26 N6 Fe1 124.1(3)
N6 C30 C29 123.9(5)
N6 C30 H21 118.0
C29 C30 H21 118.0
C30 C29 C28 118.5(6)
C30 C29 H22 120.8
C28 C29 H22 120.8
C29 C28 C27 118.8(5)
C29 C28 H25 120.6
C27 C28 H25 120.6
C26 C27 C28 119.1(5)
C26 C27 H24 120.5
C28 C27 H24 120.5
N6 C26 C27 123.4(5)
N6 C26 H23 118.3
C27 C26 H23 118.3
N1 C5 C4 125.2(5)
N1 C5 H30 117.4
C4 C5 H30 117.4
C5 C4 C3 117.7(5)
C5 C4 H29 121.1
C3 C4 H29 121.1
C2 C3 C4 118.9(6)
C2 C3 H28 120.5
C4 C3 H28 120.5
C3 C2 C1 119.0(5)
C3 C2 H27 120.5
C1 C2 H27 120.5
N1 C1 C2 123.7(5)
N1 C1 H26 118.1
C2 C1 H26 118.1
N2 C10 C9 124.1(5)
N2 C10 H35 117.9
C9 C10 H35 117.9
C8 C9 C10 118.9(5)
C8 C9 H34 120.5
C10 C9 H34 120.5
C9 C8 C7 118.7(5)
C9 C8 H33 120.7
C7 C8 H33 120.7
C6 C7 C8 118.6(5)
C6 C7 H32 120.7
C8 C7 H32 120.7
N2 C6 C7 124.6(5)
N2 C6 H31 117.7
C7 C6 H31 117.7
N3 C15 C14 122.1(5)
N3 C15 H40 118.9
C14 C15 H40 118.9
C15 C14 C13 120.1(5)
C15 C14 H39 119.9
C13 C14 H39 119.9
C14 C13 C12 118.0(5)
C14 C13 H38 121.0
C12 C13 H38 121.0
C11 C12 C13 119.0(6)
C11 C12 H37 120.5
C13 C12 H37 120.5
N3 C11 C12 123.6(5)
N3 C11 H36 118.2
C12 C11 H36 118.2
N4 C16 C17 124.1(5)
N4 C16 H41 117.9
C17 C16 H41 117.9
C16 C17 C18 119.1(5)
C16 C17 H45 120.5
C18 C17 H45 120.5
C19 C18 C17 117.9(5)
C19 C18 H42 121.0
C17 C18 H42 121.0
C18 C19 C20 119.1(5)
C18 C19 H43 120.4
C20 C19 H43 120.4
N4 C20 C19 124.3(5)
N4 C20 H44 117.9
C19 C20 H44 117.9
N5 C25 C24 124.5(5)
N5 C25 H50 117.7
C24 C25 H50 117.7
C23 C24 C25 118.8(5)
C23 C24 H49 120.6
C25 C24 H49 120.6
C24 C23 C22 118.9(5)
C24 C23 H48 120.6
C22 C23 H48 120.6
C23 C22 C21 119.0(5)
C23 C22 H47 120.5
C21 C22 H47 120.5
N5 C21 C22 122.8(5)
N5 C21 H46 118.6
C22 C21 H46 118.6
C77 C76 C75 118.3(5)
C77 C76 H51 120.8
C75 C76 H51 120.8
C76 C77 C78 121.2(5)
C76 C77 H62 119.4
C78 C77 H62 119.4
C77 C78 C73 122.7(5)
C77 C78 H63 118.7
C73 C78 H63 118.7
C78 C73 C74 114.2(4)
C78 C73 B1 124.8(4)
C74 C73 B1 121.0(4)
C66 C61 C62 113.6(5)
C66 C61 B1 120.9(4)
C62 C61 B1 125.5(4)
C65 C66 C61 123.5(5)
C65 C66 H57 118.3
C61 C66 H57 118.3
C66 C65 C64 120.9(5)
C66 C65 H56 119.5
C64 C65 H56 119.5
C63 C64 C65 117.7(5)
C63 C64 H52 121.2
C65 C64 H52 121.2
C71 C70 C69 120.4(6)
C71 C70 H53 119.8
C69 C70 H53 119.8
C70 C71 C72 119.2(6)
C70 C71 H70 120.4
C72 C71 H70 120.4
C71 C72 C67 123.4(6)
C71 C72 H69 118.3
C67 C72 H69 118.3
C72 C67 C68 115.6(5)
C72 C67 B1 122.3(5)
C68 C67 B1 121.7(5)
C67 C68 C69 122.3(6)
C67 C68 H55 118.9
C69 C68 H55 118.9
C70 C69 C68 119.2(6)
C70 C69 H54 120.4
C68 C69 H54 120.4
C63 C62 C61 123.3(5)
C63 C62 H59 118.4
C61 C62 H59 118.4
C64 C63 C62 120.9(5)
C64 C63 H58 119.5
C62 C63 H58 119.5
C76 C75 C74 120.5(5)
C76 C75 H61 119.8
C74 C75 H61 119.8
C75 C74 C73 123.1(5)
C75 C74 H60 118.4
C73 C74 H60 118.4
C84 C79 C80 114.3(5)
C84 C79 B1 124.0(4)
C80 C79 B1 121.7(4)
C83 C84 C79 122.6(5)
C83 C84 H68 118.7
C79 C84 H68 118.7
C82 C83 C84 121.0(5)
C82 C83 H67 119.5
C84 C83 H67 119.5
C81 C82 C83 118.7(5)
C81 C82 H66 120.7
C83 C82 H66 120.7
C82 C81 C80 119.7(5)
C82 C81 H65 120.1
C80 C81 H65 120.1
C81 C80 C79 123.7(5)
C81 C80 H64 118.2
C79 C80 H64 118.2
N7 C35 C34 123.8(5)
N7 C35 H71 118.1
C34 C35 H71 118.1
C35 C34 C33 117.1(5)
C35 C34 H75 121.5
C33 C34 H75 121.5
C32 C33 C34 119.8(5)
C32 C33 H74 120.1
C34 C33 H74 120.1
C33 C32 C31 119.3(5)
C33 C32 H72 120.3
C31 C32 H72 120.3
N7 C31 C32 122.3(5)
N7 C31 H73 118.9
C32 C31 H73 118.9
N8 C40 C39 124.0(5)
N8 C40 H80 118.0
C39 C40 H80 118.0
C40 C39 C38 119.1(5)
C40 C39 H79 120.5
C38 C39 H79 120.5
C37 C38 C39 118.4(5)
C37 C38 H78 120.8
C39 C38 H78 120.8
C38 C37 C36 119.0(5)
C38 C37 H76 120.5
C36 C37 H76 120.5
N8 C36 C37 123.6(5)
N8 C36 H77 118.2
C37 C36 H77 118.2
N11 C51 C52 123.4(5)
N11 C51 H85 118.3
C52 C51 H85 118.3
C53 C52 C51 119.6(5)
C53 C52 H84 120.2
C51 C52 H84 120.2
C54 C53 C52 117.7(5)
C54 C53 H83 121.1
C52 C53 H83 121.1
C53 C54 C55 120.1(5)
C53 C54 H82 120.0
C55 C54 H82 120.0
N11 C55 C54 123.6(5)
N11 C55 H81 118.2
C54 C55 H81 118.2
N10 C50 C49 123.8(4)
N10 C50 H90 118.1
C49 C50 H90 118.1
C50 C49 C48 119.1(5)
C50 C49 H89 120.4
C48 C49 H89 120.4
C47 C48 C49 118.0(5)
C47 C48 H88 121.0
C49 C48 H88 121.0
C48 C47 C46 119.9(5)
C48 C47 H87 120.0
C46 C47 H87 120.0
N10 C46 C47 122.9(5)
N10 C46 H86 118.5
C47 C46 H86 118.5
N9 C45 C44 124.2(5)
N9 C45 H95 117.9
C44 C45 H95 117.9
C43 C44 C45 118.0(5)
C43 C44 H94 121.0
C45 C44 H94 121.0
C42 C43 C44 118.9(5)
C42 C43 H93 120.6
C44 C43 H93 120.6
C41 C42 C43 119.3(5)
C41 C42 H92 120.4
C43 C42 H92 120.4
N9 C41 C42 123.1(5)
N9 C41 H91 118.5
C42 C41 H91 118.5
N12 C56 C57 123.0(5)
N12 C56 H100 118.5
C57 C56 H100 118.5
C56 C57 C58 119.0(6)
C56 C57 H99 120.5
C58 C57 H99 120.5
C59 C58 C57 119.1(6)
C59 C58 H98 120.4
C57 C58 H98 120.4
C58 C59 C60 118.3(6)
C58 C59 H97 120.8
C60 C59 H97 120.8
N12 C60 C59 124.4(6)
N12 C60 H96 117.8
C59 C60 H96 117.8
C123 C124 C125 119.2(6)
C123 C124 H101 120.4
C125 C124 H101 120.4
C124 C123 C122 121.5(6)
C124 C123 H106 119.2
C122 C123 H106 119.2
C123 C122 C121 121.4(6)
C123 C122 H107 119.3
C121 C122 H107 119.3
C126 C121 C122 114.7(5)
C126 C121 B3 123.3(5)
C122 C121 B3 122.0(5)
C121 B3 C115 109.1(5)
C121 B3 C109 106.9(4)
C115 B3 C109 111.1(4)
C121 B3 C127 109.5(4)
C115 B3 C127 111.3(4)
C109 B3 C127 108.9(4)
C114 C109 C110 114.6(5)
C114 C109 B3 122.4(5)
C110 C109 B3 122.7(5)
C109 C114 C113 122.9(6)
C109 C114 H113 118.5
C113 C114 H113 118.5
C112 C113 C114 120.2(6)
C112 C113 H114 119.9
C114 C113 H114 119.9
C113 C112 C111 118.9(6)
C113 C112 H102 120.5
C111 C112 H102 120.5
C131 C130 C129 119.8(5)
C131 C130 H103 120.1
C129 C130 H103 120.1
C130 C129 C128 119.4(5)
C130 C129 H120 120.3
C128 C129 H120 120.3
C129 C128 C127 123.5(5)
C129 C128 H119 118.2
C127 C128 H119 118.2
C126 C125 C124 119.0(7)
C126 C125 H104 120.5
C124 C125 H104 120.5
C125 C126 C121 124.1(6)
C125 C126 H105 118.0
C121 C126 H105 118.0
C120 C115 C116 114.8(5)
C120 C115 B3 124.3(5)
C116 C115 B3 120.9(5)
C119 C120 C115 122.5(5)
C119 C120 H112 118.7
C115 C120 H112 118.7
C118 C119 C120 121.4(6)
C118 C119 H111 119.3
C120 C119 H111 119.3
C119 C118 C117 118.0(5)
C119 C118 H110 121.0
C117 C118 H110 121.0
C116 C117 C118 120.3(5)
C116 C117 H109 119.9
C118 C117 H109 119.9
C117 C116 C115 122.9(5)
C117 C116 H108 118.5
C115 C116 H108 118.5
C110 C111 C112 119.2(6)
C110 C111 H116 120.4
C112 C111 H116 120.4
C111 C110 C109 124.1(5)
C111 C110 H115 118.0
C109 C110 H115 118.0
C131 C132 C127 123.1(5)
C131 C132 H117 118.5
C127 C132 H117 118.5
C130 C131 C132 119.8(5)
C130 C131 H118 120.1
C132 C131 H118 120.1
C93 C94 C95 117.8(5)
C93 C94 H121 121.1
C95 C94 H121 121.1
C94 C95 C96 120.9(5)
C94 C95 H129 119.5
C96 C95 H129 119.5
C91 C96 C95 123.2(5)
C91 C96 H130 118.4
C95 C96 H130 118.4
C96 C91 C92 114.3(5)
C96 C91 B2 122.8(5)
C92 C91 B2 122.9(5)
C98 C97 C102 115.1(5)
C98 C97 B2 122.2(5)
C102 C97 B2 122.6(5)
C97 C102 C101 122.9(5)
C97 C102 H134 118.6
C101 C102 H134 118.6
C100 C101 C102 119.9(5)
C100 C101 H133 120.0
C102 C101 H133 120.0
C99 C100 C101 118.4(5)
C99 C100 H122 120.8
C101 C100 H122 120.8
C107 C106 C105 117.7(5)
C107 C106 H123 121.2
C105 C106 H123 121.2
C106 C107 C108 121.4(5)
C106 C107 H140 119.3
C108 C107 H140 119.3
C107 C108 C103 122.1(5)
C107 C108 H124 118.9
C103 C108 H124 118.9
C104 C103 C108 114.6(5)
C104 C103 B2 123.7(4)
C108 C103 B2 121.0(4)
C105 C104 C103 123.8(5)
C105 C104 H126 118.1
C103 C104 H126 118.1
C106 C105 C104 120.4(5)
C106 C105 H125 119.8
C104 C105 H125 119.8
C94 C93 C92 120.8(6)
C94 C93 H128 119.6
C92 C93 H128 119.6
C93 C92 C91 123.0(6)
C93 C92 H127 118.5
C91 C92 H127 118.5
C100 C99 C98 120.3(5)
C100 C99 H132 119.8
C98 C99 H132 119.8
C97 C98 C99 123.3(5)
C97 C98 H131 118.4
C99 C98 H131 118.4
C86 C85 C90 115.3(5)
C86 C85 B2 123.0(5)
C90 C85 B2 121.6(6)
C89 C90 C85 122.9(6)
C89 C90 H139 118.5
C85 C90 H139 118.5
C90 C89 C88 120.3(6)
C90 C89 H138 119.9
C88 C89 H138 119.9
C87 C88 C89 119.2(6)
C87 C88 H137 120.4
C89 C88 H137 120.4
C88 C87 C86 118.7(6)
C88 C87 H135 120.6
C86 C87 H135 120.6
C85 C86 C87 123.6(6)
C85 C86 H136 118.2
C87 C86 H136 118.2
C151 B4 C133 108.4(4)
C151 B4 C139 110.5(4)
C133 B4 C139 107.6(4)
C151 B4 C145 110.1(4)
C133 B4 C145 110.7(4)
C139 B4 C145 109.4(4)
C79 B1 C73 111.3(4)
C79 B1 C61 108.0(4)
C73 B1 C61 108.3(4)
C79 B1 C67 108.3(4)
C73 B1 C67 109.1(4)
C61 B1 C67 111.8(4)
C85 B2 C103 112.1(5)
C85 B2 C97 109.0(4)
C103 B2 C97 107.6(4)
C85 B2 C91 108.2(4)
C103 B2 C91 109.4(4)
C97 B2 C91 110.5(4)

loop_
_geom_bond_atom_site_label_1
_geom_bond_atom_site_label_2
_geom_bond_distance
Fe1 N6 2.194(4)
Fe1 N3 2.226(4)
Fe1 N5 2.269(4)
Fe1 N1 2.270(4)
Fe1 N4 2.297(4)
Fe1 N2 2.301(4)
Fe2 N10 2.212(4)
Fe2 N7 2.230(4)
Fe2 N9 2.251(4)
Fe2 N12 2.263(4)
Fe2 N11 2.301(4)
Fe2 N8 2.303(4)
N1 C5 1.337(6)
N1 C1 1.342(6)
N2 C6 1.341(6)
N2 C10 1.358(6)
N3 C11 1.340(7)
N3 C15 1.353(6)
N4 C20 1.338(6)
N4 C16 1.345(6)
N5 C25 1.343(6)
N5 C21 1.354(6)
N7 C35 1.334(6)
N7 C31 1.344(6)
N8 C40 1.346(6)
N8 C36 1.346(6)
N11 C55 1.349(6)
N11 C51 1.357(6)
N10 C50 1.345(6)
N10 C46 1.354(5)
N9 C45 1.335(6)
N9 C41 1.341(6)
N12 C56 1.342(6)
N12 C60 1.352(6)
C127 C132 1.400(7)
C127 C128 1.401(7)
C127 B3 1.655(8)
C148 C147 1.370(7)
C148 C149 1.376(7)
C148 H1 0.9500
C149 C150 1.381(6)
C149 H6 0.9500
C150 C145 1.406(6)
C150 H7 0.9500
C145 C146 1.399(6)
C145 B4 1.656(7)
C139 C140 1.403(6)
C139 C144 1.417(6)
C139 B4 1.645(7)
C144 C143 1.389(7)
C144 H11 0.9500
C143 C142 1.367(7)
C143 H10 0.9500
C142 C141 1.383(7)
C142 H2 0.9500
C136 C135 1.374(7)
C136 C137 1.379(7)
C136 H3 0.9500
C137 C138 1.401(6)
C137 H20 0.9500
C138 C133 1.384(7)
C138 H19 0.9500
C133 C134 1.400(6)
C133 B4 1.640(7)
C147 C146 1.393(6)
C147 H4 0.9500
C146 H5 0.9500
C141 C140 1.399(7)
C141 H9 0.9500
C140 H8 0.9500
C151 C152 1.395(6)
C151 C156 1.403(6)
C151 B4 1.636(7)
C152 C153 1.379(7)
C152 H16 0.9500
C153 C154 1.381(7)
C153 H15 0.9500
C154 C155 1.393(7)
C154 H14 0.9500
C155 C156 1.372(6)
C155 H13 0.9500
C156 H12 0.9500
C134 C135 1.381(6)
C134 H18 0.9500
C135 H17 0.9500
N6 C30 1.346(6)
N6 C26 1.345(6)
C30 C29 1.370(7)
C30 H21 0.9500
C29 C28 1.372(7)
C29 H22 0.9500
C28 C27 1.383(8)
C28 H25 0.9500
C27 C26 1.364(7)
C27 H24 0.9500
C26 H23 0.9500
C5 C4 1.374(7)
C5 H30 0.9500
C4 C3 1.380(7)
C4 H29 0.9500
C3 C2 1.370(8)
C3 H28 0.9500
C2 C1 1.379(7)
C2 H27 0.9500
C1 H26 0.9500
C10 C9 1.378(7)
C10 H35 0.9500
C9 C8 1.368(7)
C9 H34 0.9500
C8 C7 1.386(7)
C8 H33 0.9500
C7 C6 1.376(7)
C7 H32 0.9500
C6 H31 0.9500
C15 C14 1.372(7)
C15 H40 0.9500
C14 C13 1.374(8)
C14 H39 0.9500
C13 C12 1.384(7)
C13 H38 0.9500
C12 C11 1.365(7)
C12 H37 0.9500
C11 H36 0.9500
C16 C17 1.369(7)
C16 H41 0.9500
C17 C18 1.381(7)
C17 H45 0.9500
C18 C19 1.375(7)
C18 H42 0.9500
C19 C20 1.372(7)
C19 H43 0.9500
C20 H44 0.9500
C25 C24 1.378(7)
C25 H50 0.9500
C24 C23 1.362(7)
C24 H49 0.9500
C23 C22 1.385(8)
C23 H48 0.9500
C22 C21 1.391(7)
C22 H47 0.9500
C21 H46 0.9500
C76 C77 1.370(7)
C76 C75 1.377(7)
C76 H51 0.9500
C77 C78 1.384(6)
C77 H62 0.9500
C78 C73 1.399(7)
C78 H63 0.9500
C73 C74 1.410(6)
C73 B1 1.644(7)
C61 C66 1.405(7)
C61 C62 1.408(7)
C61 B1 1.658(8)
C66 C65 1.383(7)
C66 H57 0.9500
C65 C64 1.381(7)
C65 H56 0.9500
C64 C63 1.382(7)
C64 H52 0.9500
C70 C71 1.377(8)
C70 C69 1.377(9)
C70 H53 0.9500
C71 C72 1.388(7)
C71 H70 0.9500
C72 C67 1.392(8)
C72 H69 0.9500
C67 C68 1.396(7)
C67 B1 1.658(7)
C68 C69 1.410(7)
C68 H55 0.9500
C69 H54 0.9500
C62 C63 1.386(7)
C62 H59 0.9500
C63 H58 0.9500
C75 C74 1.380(6)
C75 H61 0.9500
C74 H60 0.9500
C79 C84 1.397(7)
C79 C80 1.402(6)
C79 B1 1.636(7)
C84 C83 1.385(7)
C84 H68 0.9500
C83 C82 1.376(7)
C83 H67 0.9500
C82 C81 1.376(7)
C82 H66 0.9500
C81 C80 1.387(7)
C81 H65 0.9500
C80 H64 0.9500
C35 C34 1.383(7)
C35 H71 0.9500
C34 C33 1.385(7)
C34 H75 0.9500
C33 C32 1.365(8)
C33 H74 0.9500
C32 C31 1.372(7)
C32 H72 0.9500
C31 H73 0.9500
C40 C39 1.374(6)
C40 H80 0.9500
C39 C38 1.378(7)
C39 H79 0.9500
C38 C37 1.376(7)
C38 H78 0.9500
C37 C36 1.384(7)
C37 H76 0.9500
C36 H77 0.9500
C51 C52 1.385(7)
C51 H85 0.9500
C52 C53 1.377(7)
C52 H84 0.9500
C53 C54 1.373(7)
C53 H83 0.9500
C54 C55 1.378(7)
C54 H82 0.9500
C55 H81 0.9500
C50 C49 1.376(7)
C50 H90 0.9500
C49 C48 1.382(7)
C49 H89 0.9500
C48 C47 1.374(7)
C48 H88 0.9500
C47 C46 1.375(6)
C47 H87 0.9500
C46 H86 0.9500
C45 C44 1.380(7)
C45 H95 0.9500
C44 C43 1.375(6)
C44 H94 0.9500
C43 C42 1.376(7)
C43 H93 0.9500
C42 C41 1.372(7)
C42 H92 0.9500
C41 H91 0.9500
C56 C57 1.378(7)
C56 H100 0.9500
C57 C58 1.386(8)
C57 H99 0.9500
C58 C59 1.364(8)
C58 H98 0.9500
C59 C60 1.371(7)
C59 H97 0.9500
C60 H96 0.9500
C124 C123 1.367(9)
C124 C125 1.389(9)
C124 H101 0.9500
C123 C122 1.400(8)
C123 H106 0.9500
C122 C121 1.410(7)
C122 H107 0.9500
C121 C126 1.406(8)
C121 B3 1.640(8)
B3 C115 1.642(8)
B3 C109 1.652(8)
C109 C114 1.392(7)
C109 C110 1.397(7)
C114 C113 1.401(8)
C114 H113 0.9500
C113 C112 1.379(8)
C113 H114 0.9500
C112 C111 1.391(8)
C112 H102 0.9500
C130 C131 1.372(7)
C130 C129 1.375(8)
C130 H103 0.9500
C129 C128 1.384(7)
C129 H120 0.9500
C128 H119 0.9500
C125 C126 1.387(8)
C125 H104 0.9500
C126 H105 0.9500
C115 C120 1.397(7)
C115 C116 1.413(7)
C120 C119 1.386(7)
C120 H112 0.9500
C119 C118 1.377(8)
C119 H111 0.9500
C118 C117 1.390(8)
C118 H110 0.9500
C117 C116 1.387(7)
C117 H109 0.9500
C116 H108 0.9500
C111 C110 1.389(7)
C111 H116 0.9500
C110 H115 0.9500
C132 C131 1.389(7)
C132 H117 0.9500
C131 H118 0.9500
C94 C93 1.369(8)
C94 C95 1.371(7)
C94 H121 0.9500
C95 C96 1.386(7)
C95 H129 0.9500
C96 C91 1.384(7)
C96 H130 0.9500
C91 C92 1.395(7)
C91 B2 1.677(7)
C97 C98 1.381(7)
C97 C102 1.392(7)
C97 B2 1.653(8)
C102 C101 1.404(7)
C102 H134 0.9500
C101 C100 1.382(7)
C101 H133 0.9500
C100 C99 1.379(7)
C100 H122 0.9500
C106 C107 1.375(7)
C106 C105 1.379(7)
C106 H123 0.9500
C107 C108 1.395(7)
C107 H140 0.9500
C108 C103 1.399(7)
C108 H124 0.9500
C103 C104 1.387(7)
C103 B2 1.648(7)
C104 C105 1.384(7)
C104 H126 0.9500
C105 H125 0.9500
C93 C92 1.386(7)
C93 H128 0.9500
C92 H127 0.9500
C99 C98 1.396(8)
C99 H132 0.9500
C98 H131 0.9500
C85 C86 1.394(8)
C85 C90 1.407(7)
C85 B2 1.639(8)
C90 C89 1.376(7)
C90 H139 0.9500
C89 C88 1.401(9)
C89 H138 0.9500
C88 C87 1.391(9)
C88 H137 0.9500
C87 C86 1.407(8)
C87 H135 0.9500
C86 H136 0.9500

loop_
_geom_torsion_atom_site_label_1
_geom_torsion_atom_site_label_2
_geom_torsion_atom_site_label_3
_geom_torsion_atom_site_label_4
_geom_torsion
N6 Fe1 N1 C5 144.5(4)
N3 Fe1 N1 C5 -40.6(4)
N5 Fe1 N1 C5 51.9(4)
N4 Fe1 N1 C5 18(100)
N2 Fe1 N1 C5 -127.0(4)
N6 Fe1 N1 C1 -48.6(4)
N3 Fe1 N1 C1 126.3(4)
N5 Fe1 N1 C1 -141.2(4)
N4 Fe1 N1 C1 -175(100)
N2 Fe1 N1 C1 39.9(4)
N6 Fe1 N2 C6 27.3(4)
N3 Fe1 N2 C6 -154.8(4)
N5 Fe1 N2 C6 -100(4)
N1 Fe1 N2 C6 -65.4(4)
N4 Fe1 N2 C6 114.7(4)
N6 Fe1 N2 C10 -155.8(4)
N3 Fe1 N2 C10 22.1(4)
N5 Fe1 N2 C10 77(4)
N1 Fe1 N2 C10 111.6(4)
N4 Fe1 N2 C10 -68.4(4)
N6 Fe1 N3 C11 76.0(18)
N5 Fe1 N3 C11 -125.2(4)
N1 Fe1 N3 C11 -36.2(4)
N4 Fe1 N3 C11 143.8(4)
N2 Fe1 N3 C11 53.3(4)
N6 Fe1 N3 C15 -95.0(17)
N5 Fe1 N3 C15 63.8(4)
N1 Fe1 N3 C15 152.7(4)
N4 Fe1 N3 C15 -27.3(4)
N2 Fe1 N3 C15 -117.7(4)
N6 Fe1 N4 C20 -63.4(4)
N3 Fe1 N4 C20 121.7(4)
N5 Fe1 N4 C20 29.2(4)
N1 Fe1 N4 C20 63(100)
N2 Fe1 N4 C20 -151.8(4)
N6 Fe1 N4 C16 103.0(4)
N3 Fe1 N4 C16 -72.0(4)
N5 Fe1 N4 C16 -164.5(4)
N1 Fe1 N4 C16 -131(100)
N2 Fe1 N4 C16 14.5(4)
N6 Fe1 N5 C25 8.5(4)
N3 Fe1 N5 C25 -169.5(4)
N1 Fe1 N5 C25 101.1(4)
N4 Fe1 N5 C25 -78.9(4)
N2 Fe1 N5 C25 136(4)
N6 Fe1 N5 C21 -166.6(4)
N3 Fe1 N5 C21 15.4(4)
N1 Fe1 N5 C21 -74.0(4)
N4 Fe1 N5 C21 106.0(4)
N2 Fe1 N5 C21 -39(5)
N10 Fe2 N7 C35 -164.4(15)
N9 Fe2 N7 C35 -159.0(4)
N12 Fe2 N7 C35 19.6(4)
N11 Fe2 N7 C35 -68.1(4)
N8 Fe2 N7 C35 107.2(4)
N10 Fe2 N7 C31 28.4(18)
N9 Fe2 N7 C31 33.8(4)
N12 Fe2 N7 C31 -147.6(3)
N11 Fe2 N7 C31 124.7(3)
N8 Fe2 N7 C31 -60.0(4)
N10 Fe2 N8 C40 -11.2(3)
N7 Fe2 N8 C40 163.7(3)
N9 Fe2 N8 C40 75.0(3)
N12 Fe2 N8 C40 -102.7(3)
N11 Fe2 N8 C40 -125.5(15)
N10 Fe2 N8 C36 163.7(3)
N7 Fe2 N8 C36 -21.4(3)
N9 Fe2 N8 C36 -110.1(3)
N12 Fe2 N8 C36 72.2(3)
N11 Fe2 N8 C36 49.5(17)
N10 Fe2 N11 C55 169.4(4)
N7 Fe2 N11 C55 -5.5(4)
N9 Fe2 N11 C55 83.4(4)
N12 Fe2 N11 C55 -99.0(4)
N8 Fe2 N11 C55 -76.2(16)
N10 Fe2 N11 C51 -20.0(4)
N7 Fe2 N11 C51 165.0(4)
N9 Fe2 N11 C51 -106.1(4)
N12 Fe2 N11 C51 71.6(4)
N8 Fe2 N11 C51 94.3(16)
N7 Fe2 N10 C50 39.0(18)
N9 Fe2 N10 C50 33.6(4)
N12 Fe2 N10 C50 -145.0(4)
N11 Fe2 N10 C50 -57.3(4)
N8 Fe2 N10 C50 127.2(4)
N7 Fe2 N10 C46 -145.9(15)
N9 Fe2 N10 C46 -151.4(4)
N12 Fe2 N10 C46 30.1(4)
N11 Fe2 N10 C46 117.7(4)
N8 Fe2 N10 C46 -57.8(4)
N10 Fe2 N9 C45 59.8(4)
N7 Fe2 N9 C45 -119.7(4)
N12 Fe2 N9 C45 91(3)
N11 Fe2 N9 C45 149.4(4)
N8 Fe2 N9 C45 -32.3(4)
N10 Fe2 N9 C41 -112.3(4)
N7 Fe2 N9 C41 68.2(4)
N12 Fe2 N9 C41 -81(3)
N11 Fe2 N9 C41 -22.7(4)
N8 Fe2 N9 C41 155.6(4)
N10 Fe2 N12 C56 -140.0(4)
N7 Fe2 N12 C56 39.7(4)
N9 Fe2 N12 C56 -171(3)
N11 Fe2 N12 C56 130.5(4)
N8 Fe2 N12 C56 -47.6(4)
N10 Fe2 N12 C60 45.3(4)
N7 Fe2 N12 C60 -135.1(4)
N9 Fe2 N12 C60 14(3)
N11 Fe2 N12 C60 -44.3(4)
N8 Fe2 N12 C60 137.6(4)
C147 C148 C149 C150 1.0(8)
C148 C149 C150 C145 0.1(8)
C149 C150 C145 C146 -1.1(7)
C149 C150 C145 B4 175.0(4)
C140 C139 C144 C143 0.5(6)
B4 C139 C144 C143 -176.6(4)
C139 C144 C143 C142 -0.7(7)
C144 C143 C142 C141 0.5(7)
C135 C136 C137 C138 -0.9(9)
C136 C137 C138 C133 1.3(9)
C137 C138 C133 C134 -1.1(8)
C137 C138 C133 B4 175.7(5)
C149 C148 C147 C146 -1.0(8)
C148 C147 C146 C145 -0.1(8)
C150 C145 C146 C147 1.1(7)
B4 C145 C146 C147 -174.9(4)
C143 C142 C141 C140 -0.1(7)
C142 C141 C140 C139 -0.1(7)
C144 C139 C140 C141 -0.1(6)
B4 C139 C140 C141 177.0(4)
C156 C151 C152 C153 1.4(7)
B4 C151 C152 C153 179.3(5)
C151 C152 C153 C154 -0.7(8)
C152 C153 C154 C155 0.2(7)
C153 C154 C155 C156 -0.5(7)
C154 C155 C156 C151 1.4(7)
C152 C151 C156 C155 -1.8(7)
B4 C151 C156 C155 -179.7(4)
C138 C133 C134 C135 0.6(7)
B4 C133 C134 C135 -176.3(5)
C137 C136 C135 C134 0.5(8)
C133 C134 C135 C136 -0.3(8)
N3 Fe1 N6 C30 36.4(19)
N5 Fe1 N6 C30 -122.4(4)
N1 Fe1 N6 C30 148.5(4)
N4 Fe1 N6 C30 -31.5(4)
N2 Fe1 N6 C30 59.1(4)
N3 Fe1 N6 C26 -142.3(15)
N5 Fe1 N6 C26 59.0(4)
N1 Fe1 N6 C26 -30.1(4)
N4 Fe1 N6 C26 149.9(4)
N2 Fe1 N6 C26 -119.6(4)
C26 N6 C30 C29 0.9(8)
Fe1 N6 C30 C29 -177.8(4)
N6 C30 C29 C28 -1.0(8)
C30 C29 C28 C27 0.2(8)
C29 C28 C27 C26 0.5(8)
C30 N6 C26 C27 -0.1(7)
Fe1 N6 C26 C27 178.6(4)
C28 C27 C26 N6 -0.6(8)
C1 N1 C5 C4 -2.3(8)
Fe1 N1 C5 C4 165.7(4)
N1 C5 C4 C3 0.3(8)
C5 C4 C3 C2 1.7(8)
C4 C3 C2 C1 -1.7(8)
C5 N1 C1 C2 2.2(8)
Fe1 N1 C1 C2 -165.2(4)
C3 C2 C1 N1 -0.3(8)
C6 N2 C10 C9 -0.9(8)
Fe1 N2 C10 C9 -178.0(4)
N2 C10 C9 C8 2.1(9)
C10 C9 C8 C7 -1.3(9)
C9 C8 C7 C6 -0.7(8)
C10 N2 C6 C7 -1.3(8)
Fe1 N2 C6 C7 175.9(4)
C8 C7 C6 N2 2.1(8)
C11 N3 C15 C14 -0.9(7)
Fe1 N3 C15 C14 170.6(4)
N3 C15 C14 C13 -1.2(9)
C15 C14 C13 C12 2.5(9)
C14 C13 C12 C11 -1.6(9)
C15 N3 C11 C12 1.9(8)
Fe1 N3 C11 C12 -169.4(4)
C13 C12 C11 N3 -0.6(9)
C20 N4 C16 C17 0.6(7)
Fe1 N4 C16 C17 -166.3(4)
N4 C16 C17 C18 -0.5(8)
C16 C17 C18 C19 0.5(8)
C17 C18 C19 C20 -0.6(8)
C16 N4 C20 C19 -0.7(8)
Fe1 N4 C20 C19 166.6(4)
C18 C19 C20 N4 0.8(8)
C21 N5 C25 C24 1.5(7)
Fe1 N5 C25 C24 -173.9(4)
N5 C25 C24 C23 -0.8(8)
C25 C24 C23 C22 0.2(8)
C24 C23 C22 C21 -0.3(8)
C25 N5 C21 C22 -1.6(7)
Fe1 N5 C21 C22 173.8(4)
C23 C22 C21 N5 1.1(8)
C75 C76 C77 C78 1.8(8)
C76 C77 C78 C73 -0.3(8)
C77 C78 C73 C74 -2.0(7)
C77 C78 C73 B1 177.1(5)
C62 C61 C66 C65 2.2(7)
B1 C61 C66 C65 -176.8(5)
C61 C66 C65 C64 0.2(8)
C66 C65 C64 C63 -2.2(8)
C69 C70 C71 C72 1.0(10)
C70 C71 C72 C67 -0.8(9)
C71 C72 C67 C68 -0.1(8)
C71 C72 C67 B1 -172.8(5)
C72 C67 C68 C69 0.9(8)
B1 C67 C68 C69 173.6(5)
C71 C70 C69 C68 -0.2(10)
C67 C68 C69 C70 -0.7(10)
C66 C61 C62 C63 -2.8(7)
B1 C61 C62 C63 176.1(4)
C65 C64 C63 C62 1.6(7)
C61 C62 C63 C64 1.0(8)
C77 C76 C75 C74 -1.0(8)
C76 C75 C74 C73 -1.5(8)
C78 C73 C74 C75 2.8(7)
B1 C73 C74 C75 -176.2(4)
C80 C79 C84 C83 0.5(7)
B1 C79 C84 C83 -179.7(5)
C79 C84 C83 C82 -1.0(8)
C84 C83 C82 C81 2.0(8)
C83 C82 C81 C80 -2.4(8)
C82 C81 C80 C79 2.0(8)
C84 C79 C80 C81 -1.0(7)
B1 C79 C80 C81 179.2(5)
C31 N7 C35 C34 3.8(7)
Fe2 N7 C35 C34 -163.6(3)
N7 C35 C34 C33 -2.5(7)
C35 C34 C33 C32 -0.9(7)
C34 C33 C32 C31 2.8(8)
C35 N7 C31 C32 -1.7(7)
Fe2 N7 C31 C32 166.1(4)
C33 C32 C31 N7 -1.6(8)
C36 N8 C40 C39 0.3(7)
Fe2 N8 C40 C39 175.5(3)
N8 C40 C39 C38 -0.6(7)
C40 C39 C38 C37 0.0(7)
C39 C38 C37 C36 0.9(7)
C40 N8 C36 C37 0.6(7)
Fe2 N8 C36 C37 -174.6(3)
C38 C37 C36 N8 -1.3(7)
C55 N11 C51 C52 1.2(7)
Fe2 N11 C51 C52 -169.8(4)
N11 C51 C52 C53 -1.5(8)
C51 C52 C53 C54 0.5(8)
C52 C53 C54 C55 0.6(8)
C51 N11 C55 C54 0.0(7)
Fe2 N11 C55 C54 171.2(4)
C53 C54 C55 N11 -0.9(8)
C46 N10 C50 C49 -1.0(7)
Fe2 N10 C50 C49 174.4(4)
N10 C50 C49 C48 0.1(8)
C50 C49 C48 C47 0.6(8)
C49 C48 C47 C46 -0.5(8)
C50 N10 C46 C47 1.1(7)
Fe2 N10 C46 C47 -174.2(4)
C48 C47 C46 N10 -0.3(8)
C41 N9 C45 C44 -0.5(7)
Fe2 N9 C45 C44 -173.2(4)
N9 C45 C44 C43 0.3(7)
C45 C44 C43 C42 0.2(7)
C44 C43 C42 C41 -0.3(7)
C45 N9 C41 C42 0.4(7)
Fe2 N9 C41 C42 172.7(4)
C43 C42 C41 N9 0.0(7)
C60 N12 C56 C57 2.1(7)
Fe2 N12 C56 C57 -172.8(4)
N12 C56 C57 C58 -1.5(8)
C56 C57 C58 C59 -0.1(8)
C57 C58 C59 C60 0.9(8)
C56 N12 C60 C59 -1.3(7)
Fe2 N12 C60 C59 173.8(4)
C58 C59 C60 N12 -0.2(8)
C125 C124 C123 C122 -1.8(10)
C124 C123 C122 C121 1.1(9)
C123 C122 C121 C126 -0.3(8)
C123 C122 C121 B3 178.7(5)
C126 C121 B3 C115 89.1(6)
C122 C121 B3 C115 -89.8(6)
C126 C121 B3 C109 -150.7(5)
C122 C121 B3 C109 30.4(7)
C126 C121 B3 C127 -32.9(7)
C122 C121 B3 C127 148.2(5)
C132 C127 B3 C121 142.9(5)
C128 C127 B3 C121 -41.3(7)
C132 C127 B3 C115 22.3(8)
C128 C127 B3 C115 -162.0(5)
C132 C127 B3 C109 -100.5(6)
C128 C127 B3 C109 75.2(6)
C121 B3 C109 C114 -87.9(6)
C115 B3 C109 C114 31.1(7)
C127 B3 C109 C114 153.9(5)
C121 B3 C109 C110 85.1(6)
C115 B3 C109 C110 -156.0(5)
C127 B3 C109 C110 -33.1(7)
C110 C109 C114 C113 1.1(8)
B3 C109 C114 C113 174.6(5)
C109 C114 C113 C112 1.4(9)
C114 C113 C112 C111 -2.9(9)
C131 C130 C129 C128 1.2(9)
C130 C129 C128 C127 -1.6(9)
C132 C127 C128 C129 0.7(8)
B3 C127 C128 C129 -175.4(5)
C123 C124 C125 C126 1.8(10)
C124 C125 C126 C121 -1.1(10)
C122 C121 C126 C125 0.4(9)
B3 C121 C126 C125 -178.6(6)
C121 B3 C115 C120 -16.8(7)
C109 B3 C115 C120 -134.5(5)
C127 B3 C115 C120 104.1(6)
C121 B3 C115 C116 162.3(4)
C109 B3 C115 C116 44.6(6)
C127 B3 C115 C116 -76.8(6)
C116 C115 C120 C119 -0.4(7)
B3 C115 C120 C119 178.7(5)
C115 C120 C119 C118 0.3(8)
C120 C119 C118 C117 0.2(8)
C119 C118 C117 C116 -0.6(7)
C118 C117 C116 C115 0.5(8)
C120 C115 C116 C117 0.0(7)
B3 C115 C116 C117 -179.2(5)
C113 C112 C111 C110 1.9(9)
C112 C111 C110 C109 0.8(9)
C114 C109 C110 C111 -2.2(8)
B3 C109 C110 C111 -175.7(5)
C128 C127 C132 C131 0.6(8)
B3 C127 C132 C131 176.7(5)
C129 C130 C131 C132 0.0(9)
C127 C132 C131 C130 -1.0(8)
C93 C94 C95 C96 1.2(8)
C94 C95 C96 C91 -2.5(8)
C95 C96 C91 C92 1.8(8)
C95 C96 C91 B2 -178.7(5)
C98 C97 C102 C101 1.7(8)
B2 C97 C102 C101 178.8(5)
C97 C102 C101 C100 -2.4(8)
C102 C101 C100 C99 1.1(8)
C105 C106 C107 C108 -1.0(9)
C106 C107 C108 C103 1.0(9)
C107 C108 C103 C104 -0.1(8)
C107 C108 C103 B2 170.7(5)
C108 C103 C104 C105 -0.7(8)
B2 C103 C104 C105 -171.2(5)
C107 C106 C105 C104 0.2(9)
C103 C104 C105 C106 0.7(9)
C95 C94 C93 C92 0.7(9)
C94 C93 C92 C91 -1.3(9)
C96 C91 C92 C93 0.1(8)
B2 C91 C92 C93 -179.4(5)
C101 C100 C99 C98 0.7(8)
C102 C97 C98 C99 0.3(8)
B2 C97 C98 C99 -176.9(5)
C100 C99 C98 C97 -1.5(9)
C86 C85 C90 C89 1.1(8)
B2 C85 C90 C89 177.9(5)
C85 C90 C89 C88 0.2(8)
C90 C89 C88 C87 -1.1(9)
C89 C88 C87 C86 0.6(9)
C90 C85 C86 C87 -1.6(8)
B2 C85 C86 C87 -178.4(5)
C88 C87 C86 C85 0.8(9)
C152 C151 B4 C133 21.9(6)
C156 C151 B4 C133 -160.4(4)
C152 C151 B4 C139 139.6(4)
C156 C151 B4 C139 -42.7(6)
C152 C151 B4 C145 -99.4(5)
C156 C151 B4 C145 78.3(5)
C138 C133 B4 C151 -92.7(6)
C134 C133 B4 C151 83.9(6)
C138 C133 B4 C139 147.8(5)
C134 C133 B4 C139 -35.7(6)
C138 C133 B4 C145 28.2(7)
C134 C133 B4 C145 -155.2(4)
C140 C139 B4 C151 146.8(4)
C144 C139 B4 C151 -36.3(6)
C140 C139 B4 C133 -94.9(5)
C144 C139 B4 C133 81.9(5)
C140 C139 B4 C145 25.4(6)
C144 C139 B4 C145 -157.7(4)
C146 C145 B4 C151 -16.3(6)
C150 C145 B4 C151 167.9(4)
C146 C145 B4 C133 -136.2(5)
C150 C145 B4 C133 48.0(6)
C146 C145 B4 C139 105.4(5)
C150 C145 B4 C139 -70.4(5)
C84 C79 B1 C73 108.9(5)
C80 C79 B1 C73 -71.3(6)
C84 C79 B1 C61 -132.4(5)
C80 C79 B1 C61 47.4(6)
C84 C79 B1 C67 -11.1(7)
C80 C79 B1 C67 168.8(5)
C78 C73 B1 C79 11.0(7)
C74 C73 B1 C79 -170.0(4)
C78 C73 B1 C61 -107.6(5)
C74 C73 B1 C61 71.4(5)
C78 C73 B1 C67 130.5(5)
C74 C73 B1 C67 -50.5(6)
C66 C61 B1 C79 35.8(6)
C62 C61 B1 C79 -143.0(4)
C66 C61 B1 C73 156.5(4)
C62 C61 B1 C73 -22.3(6)
C66 C61 B1 C67 -83.2(6)
C62 C61 B1 C67 97.9(5)
C72 C67 B1 C79 91.3(6)
C68 C67 B1 C79 -81.0(6)
C72 C67 B1 C73 -30.1(7)
C68 C67 B1 C73 157.6(5)
C72 C67 B1 C61 -149.8(5)
C68 C67 B1 C61 37.9(7)
C86 C85 B2 C103 -43.9(7)
C90 C85 B2 C103 139.5(5)
C86 C85 B2 C97 -162.9(5)
C90 C85 B2 C97 20.5(6)
C86 C85 B2 C91 76.9(6)
C90 C85 B2 C91 -99.7(5)
C104 C103 B2 C85 -26.4(7)
C108 C103 B2 C85 163.6(5)
C104 C103 B2 C97 93.4(6)
C108 C103 B2 C97 -76.6(6)
C104 C103 B2 C91 -146.5(5)
C108 C103 B2 C91 43.5(7)
C98 C97 B2 C85 95.5(6)
C102 C97 B2 C85 -81.5(6)
C98 C97 B2 C103 -26.3(6)
C102 C97 B2 C103 156.7(5)
C98 C97 B2 C91 -145.7(5)
C102 C97 B2 C91 37.3(7)
C96 C91 B2 C85 144.8(5)
C92 C91 B2 C85 -35.7(7)
C96 C91 B2 C103 -92.8(6)
C92 C91 B2 C103 86.7(6)
C96 C91 B2 C97 25.6(7)
C92 C91 B2 C97 -154.9(5)
